data_4337097
loop_
_publ_author_name
'Maeda, Yuri'
'Hashimoto, Hideki'
'Kinoshita, Isamu'
'Nishioka, Takanori'

_publ_section_title
;
 \p-Back-Bonding Interaction Depending on the Bridging Chain Lengths of
 Chelated N-Heterocyclic Carbene Platinum Units in Heterometallic
 Trinuclear Complexes Affecting Their Electrochemical Property.
;
_journal_issue 2
_journal_name_full 'Inorganic chemistry'
_journal_page_first 661
_journal_page_last 663
_journal_paper_doi 10.1021/ic402063f
_journal_volume 53
_journal_year 2014
_chemical_formula_moiety 'C78 H84 B2 Ir2 N4 Pt S2'
_chemical_formula_sum 'C78 H84 B2 Ir2 N4 Pt S2'
_chemical_formula_weight 1742.82
_space_group_IT_number 14
_symmetry_cell_setting monoclinic
_symmetry_Int_Tables_number 14
_symmetry_space_group_name_Hall '-P 2yn'
_symmetry_space_group_name_H-M 'P 1 21/n 1'
_atom_sites_solution_hydrogens geom
_atom_sites_solution_primary direct
_atom_sites_solution_secondary difmap
_cell_angle_alpha 90.0000
_cell_angle_beta 92.822(5)
_cell_angle_gamma 90.0000
_cell_formula_units_Z 4
_cell_length_a 12.2500(9)
_cell_length_b 19.8908(15)
_cell_length_c 28.782(3)
_cell_measurement_reflns_used 15635
_cell_measurement_temperature 193
_cell_measurement_theta_max 27.49
_cell_measurement_theta_min 4.05
_cell_volume 7004.6(10)
_computing_cell_refinement CrystalClear
_computing_data_collection 'CrystalClear (Rigaku Inc., 2007)'
_computing_data_reduction CrystalClear
_computing_molecular_graphics 'CrystalStructure 4.0'
_computing_publication_material 'CrystalStructure 4.0 (Rigaku, 2010)'
_computing_structure_refinement 'SHELXL97 (Sheldrick, 2008)'
_computing_structure_solution SIR97
_diffrn_ambient_temperature 193
_diffrn_detector_area_resol_mean 7.314
_diffrn_measured_fraction_theta_full 0.958
_diffrn_measured_fraction_theta_max 0.958
_diffrn_measurement_device_type 'Rigaku Mercury70'
_diffrn_measurement_method \w
_diffrn_radiation_type 'Mo K\a'
_diffrn_radiation_wavelength 0.71075
_diffrn_reflns_av_R_equivalents 0.0663
_diffrn_reflns_limit_h_max 15
_diffrn_reflns_limit_h_min -15
_diffrn_reflns_limit_k_max 18
_diffrn_reflns_limit_k_min -24
_diffrn_reflns_limit_l_max 33
_diffrn_reflns_limit_l_min -36
_diffrn_reflns_number 46811
_diffrn_reflns_theta_full 26.48
_diffrn_reflns_theta_max 26.47
_diffrn_standards_number 0
_exptl_absorpt_coefficient_mu 5.891
_exptl_absorpt_correction_T_max 0.308
_exptl_absorpt_correction_T_min 0.177
_exptl_absorpt_correction_type multi-scan
_exptl_absorpt_process_details 'REQAB (Rigaku, 1998)'
_exptl_crystal_colour colorless
_exptl_crystal_density_diffrn 1.653
_exptl_crystal_density_method 'not measured'
_exptl_crystal_description prism
_exptl_crystal_F_000 3416.00
_exptl_crystal_size_max 0.200
_exptl_crystal_size_mid 0.200
_exptl_crystal_size_min 0.200
_refine_diff_density_max 4.620
_refine_diff_density_min -2.270
_refine_ls_extinction_method none
_refine_ls_goodness_of_fit_ref 1.104
_refine_ls_hydrogen_treatment constr
_refine_ls_number_parameters 814
_refine_ls_number_reflns 13864
_refine_ls_number_restraints 0
_refine_ls_R_factor_gt 0.0640
_refine_ls_shift/su_max 0.002
_refine_ls_structure_factor_coef Fsqd
_refine_ls_weighting_details 'w = 1/[\s^2^(Fo^2^)+(0.1027P)^2^+36.6804P] where P=(Fo^2^+2Fc^2^)/3'
_refine_ls_weighting_scheme calc
_refine_ls_wR_factor_ref 0.1887
_reflns_number_gt 11043
_reflns_number_total 13864
_reflns_threshold_expression F^2^>2.0\s(F^2^)
_cod_data_source_file ic402063f_si_002.cif
_cod_data_source_block 3-C2-Ir2PtS2C2MeBPh4
_cod_original_cell_volume 7004.5(10)
_cod_database_code 4337097

loop_
_symmetry_equiv_pos_site_id
_symmetry_equiv_pos_as_xyz
1 +X,+Y,+Z
2 1/2-X,1/2+Y,1/2-Z
3 -X,-Y,-Z
4 1/2+X,1/2-Y,1/2+Z

loop_
_atom_site_label
_atom_site_type_symbol
_atom_site_fract_x
_atom_site_fract_y
_atom_site_fract_z
_atom_site_U_iso_or_equiv
_atom_site_adp_type
_atom_site_occupancy
_atom_site_symmetry_multiplicity
_atom_site_calc_flag
_atom_site_refinement_flags
Pt1 Pt 0.69652(3) 0.230143(19) 0.903559(12) 0.02516(12) Uani 1.0 4 d .
Ir1 Ir 0.57813(3) 0.225775(19) 0.809471(13) 0.02661(12) Uani 1.0 4 d .
Ir2 Ir 0.79794(3) 0.17450(2) 0.819310(13) 0.03002(13) Uani 1.0 4 d .
S1 S 0.6456(2) 0.13970(13) 0.85572(8) 0.0290(6) Uani 1.0 4 d .
S2 S 0.7352(2) 0.28192(13) 0.83258(8) 0.0287(6) Uani 1.0 4 d .
N1 N 0.5748(7) 0.2038(5) 0.9871(3) 0.0309(19) Uani 1.0 4 d .
N2 N 0.6905(8) 0.1250(5) 0.9806(3) 0.035(2) Uani 1.0 4 d .
N3 N 0.6921(7) 0.3358(5) 0.9809(3) 0.0298(19) Uani 1.0 4 d .
N91 N 0.8447(8) 0.3340(5) 0.9474(3) 0.034(2) Uani 1.0 4 d .
C1 C 0.6531(9) 0.1811(6) 0.9605(4) 0.033(3) Uani 1.0 4 d .
C2 C 0.5593(11) 0.1615(7) 1.0228(4) 0.042(3) Uani 1.0 4 d .
C3 C 0.6306(11) 0.1126(8) 1.0199(4) 0.053(4) Uani 1.0 4 d .
C4 C 0.7813(11) 0.0875(7) 0.9653(5) 0.053(4) Uani 1.0 4 d .
C5 C 0.5170(9) 0.2689(6) 0.9764(5) 0.040(3) Uani 1.0 4 d .
C6 C 0.5805(10) 0.3258(7) 0.9957(4) 0.041(3) Uani 1.0 4 d .
C7 C 0.7444(8) 0.3058(6) 0.9464(3) 0.027(2) Uani 1.0 4 d .
C8 C 0.7609(11) 0.3814(6) 1.0031(4) 0.045(3) Uani 1.0 4 d .
C9 C 0.8544(11) 0.3794(7) 0.9825(4) 0.044(3) Uani 1.0 4 d .
C10 C 0.9337(10) 0.3125(8) 0.9193(5) 0.049(4) Uani 1.0 4 d .
C11 C 0.4848(9) 0.2934(7) 0.7624(4) 0.042(3) Uani 1.0 4 d .
C12 C 0.4248(9) 0.2804(6) 0.8013(4) 0.038(3) Uani 1.0 4 d .
C13 C 0.4055(9) 0.2062(7) 0.8019(4) 0.041(3) Uani 1.0 4 d .
C14 C 0.4560(9) 0.1786(6) 0.7636(4) 0.039(3) Uani 1.0 4 d .
C15 C 0.5046(10) 0.2320(6) 0.7391(4) 0.038(3) Uani 1.0 4 d .
C16 C 0.5151(13) 0.3624(8) 0.7483(5) 0.064(5) Uani 1.0 4 d .
C17 C 0.3830(11) 0.3292(8) 0.8348(5) 0.056(4) Uani 1.0 4 d .
C18 C 0.3372(12) 0.1692(9) 0.8351(6) 0.063(4) Uani 1.0 4 d .
C19 C 0.4600(12) 0.1053(7) 0.7507(5) 0.055(4) Uani 1.0 4 d .
C20 C 0.5600(13) 0.2277(8) 0.6936(5) 0.061(4) Uani 1.0 4 d .
C21 C 0.9572(11) 0.1905(7) 0.7879(5) 0.048(3) Uani 1.0 4 d .
C22 C 0.8830(11) 0.1558(8) 0.7557(5) 0.053(4) Uani 1.0 4 d .
C23 C 0.8505(10) 0.0923(7) 0.7769(5) 0.044(3) Uani 1.0 4 d .
C24 C 0.9043(10) 0.0887(7) 0.8218(4) 0.041(3) Uani 1.0 4 d .
C25 C 0.9689(9) 0.1474(6) 0.8288(4) 0.038(3) Uani 1.0 4 d .
C26 C 1.0118(14) 0.2540(9) 0.7808(7) 0.072(5) Uani 1.0 4 d .
C27 C 0.8517(14) 0.1784(10) 0.7084(5) 0.071(5) Uani 1.0 4 d .
C28 C 0.7808(12) 0.0389(8) 0.7551(5) 0.058(4) Uani 1.0 4 d .
C29 C 0.9025(11) 0.0299(7) 0.8519(5) 0.048(3) Uani 1.0 4 d .
C30 C 1.0408(11) 0.1628(8) 0.8715(5) 0.051(4) Uani 1.0 4 d .
C31 C 0.2781(9) 0.1319(6) 1.0841(4) 0.034(3) Uani 1.0 4 d .
C32 C 0.3494(10) 0.0786(7) 1.0799(5) 0.045(3) Uani 1.0 4 d .
C33 C 0.4140(11) 0.0502(8) 1.1150(6) 0.060(4) Uani 1.0 4 d .
C34 C 0.4049(11) 0.0739(8) 1.1616(5) 0.059(4) Uani 1.0 4 d .
C35 C 0.3341(12) 0.1281(8) 1.1682(5) 0.060(4) Uani 1.0 4 d .
C36 C 0.2729(11) 0.1528(7) 1.1328(5) 0.049(4) Uani 1.0 4 d .
C37 C 0.0751(8) 0.1725(6) 1.0595(4) 0.031(3) Uani 1.0 4 d .
C38 C 0.0312(10) 0.1334(7) 1.0936(5) 0.049(4) Uani 1.0 4 d .
C39 C -0.0742(11) 0.1402(8) 1.1088(4) 0.049(4) Uani 1.0 4 d .
C40 C -0.1435(11) 0.1877(8) 1.0898(5) 0.053(4) Uani 1.0 4 d .
C41 C -0.1039(12) 0.2283(8) 1.0558(6) 0.064(5) Uani 1.0 4 d .
C42 C 0.0016(11) 0.2219(8) 1.0415(5) 0.056(4) Uani 1.0 4 d .
C43 C 0.2404(9) 0.2382(6) 1.0272(4) 0.032(3) Uani 1.0 4 d .
C44 C 0.2858(10) 0.2857(6) 1.0596(4) 0.037(3) Uani 1.0 4 d .
C45 C 0.3108(10) 0.3531(7) 1.0463(4) 0.043(3) Uani 1.0 4 d .
C46 C 0.2887(10) 0.3726(7) 1.0019(5) 0.051(4) Uani 1.0 4 d .
C47 C 0.2447(11) 0.3283(6) 0.9701(5) 0.044(3) Uani 1.0 4 d .
C48 C 0.2235(9) 0.2656(6) 0.9823(4) 0.037(3) Uani 1.0 4 d .
C49 C 0.1982(9) 0.1138(6) 0.9984(4) 0.035(3) Uani 1.0 4 d .
C50 C 0.1119(9) 0.0704(6) 0.9855(4) 0.036(3) Uani 1.0 4 d .
C51 C 0.1165(12) 0.0250(7) 0.9483(4) 0.048(4) Uani 1.0 4 d .
C52 C 0.2054(12) 0.0217(7) 0.9235(4) 0.047(4) Uani 1.0 4 d .
C53 C 0.2927(12) 0.0612(7) 0.9331(4) 0.048(4) Uani 1.0 4 d .
C54 C 0.2891(10) 0.1072(6) 0.9699(4) 0.040(3) Uani 1.0 4 d .
C55 C 0.4322(9) 0.5259(6) 0.8687(4) 0.031(3) Uani 1.0 4 d .
C56 C 0.5151(9) 0.5049(7) 0.8408(4) 0.042(3) Uani 1.0 4 d .
C57 C 0.6126(11) 0.4761(8) 0.8599(5) 0.055(4) Uani 1.0 4 d .
C58 C 0.6298(10) 0.4701(6) 0.9074(4) 0.040(3) Uani 1.0 4 d .
C59 C 0.5494(10) 0.4904(6) 0.9347(4) 0.040(3) Uani 1.0 4 d .
C60 C 0.4517(9) 0.5165(6) 0.9166(4) 0.038(3) Uani 1.0 4 d .
C61 C 0.2154(8) 0.5536(6) 0.8771(3) 0.030(3) Uani 1.0 4 d .
C62 C 0.1951(9) 0.4933(6) 0.9011(4) 0.036(3) Uani 1.0 4 d .
C63 C 0.1037(9) 0.4848(6) 0.9254(4) 0.041(3) Uani 1.0 4 d .
C64 C 0.0232(10) 0.5323(6) 0.9262(4) 0.039(3) Uani 1.0 4 d .
C65 C 0.0396(10) 0.5921(8) 0.9038(4) 0.046(3) Uani 1.0 4 d .
C66 C 0.1343(9) 0.6023(6) 0.8801(4) 0.035(3) Uani 1.0 4 d .
C67 C 0.3462(8) 0.6433(6) 0.8409(4) 0.029(3) Uani 1.0 4 d .
C68 C 0.4266(9) 0.6773(6) 0.8676(4) 0.036(3) Uani 1.0 4 d .
C69 C 0.4442(10) 0.7467(7) 0.8656(4) 0.038(3) Uani 1.0 4 d .
C70 C 0.3804(10) 0.7848(7) 0.8368(4) 0.042(3) Uani 1.0 4 d .
C71 C 0.2994(10) 0.7553(7) 0.8080(4) 0.040(3) Uani 1.0 4 d .
C72 C 0.2852(9) 0.6869(7) 0.8107(4) 0.039(3) Uani 1.0 4 d .
C73 C 0.2939(8) 0.5302(5) 0.7945(3) 0.027(2) Uani 1.0 4 d .
C74 C 0.3404(10) 0.5510(6) 0.7528(4) 0.037(3) Uani 1.0 4 d .
C75 C 0.3200(10) 0.5193(7) 0.7104(4) 0.039(3) Uani 1.0 4 d .
C76 C 0.2494(10) 0.4666(6) 0.7059(3) 0.038(3) Uani 1.0 4 d .
C77 C 0.2019(10) 0.4419(7) 0.7452(4) 0.042(3) Uani 1.0 4 d .
C78 C 0.2234(9) 0.4739(6) 0.7881(4) 0.035(3) Uani 1.0 4 d .
B1 B 0.2004(9) 0.1635(7) 1.0443(4) 0.033(3) Uani 1.0 4 d .
B2 B 0.3214(10) 0.5630(7) 0.8451(4) 0.029(3) Uani 1.0 4 d .
H2 H 0.5067 0.1663 1.0458 0.0501 Uiso 1.0 4 calc R
H3 H 0.6398 0.0756 1.0406 0.0630 Uiso 1.0 4 calc R
H4A H 0.8492 0.1118 0.9734 0.0631 Uiso 1.0 4 calc R
H4B H 0.7739 0.0816 0.9315 0.0631 Uiso 1.0 4 calc R
H4C H 0.7833 0.0434 0.9804 0.0631 Uiso 1.0 4 calc R
H5A H 0.5063 0.2743 0.9423 0.0484 Uiso 1.0 4 calc R
H5B H 0.4441 0.2683 0.9898 0.0484 Uiso 1.0 4 calc R
H6A H 0.5388 0.3673 0.9882 0.0491 Uiso 1.0 4 calc R
H6B H 0.5844 0.3211 1.0300 0.0491 Uiso 1.0 4 calc R
H8 H 0.7441 0.4092 1.0287 0.0536 Uiso 1.0 4 calc R
H9 H 0.9176 0.4053 0.9908 0.0524 Uiso 1.0 4 calc R
H10A H 0.9998 0.3057 0.9393 0.0594 Uiso 1.0 4 calc R
H10B H 0.9475 0.3472 0.8961 0.0594 Uiso 1.0 4 calc R
H10C H 0.9138 0.2703 0.9035 0.0594 Uiso 1.0 4 calc R
H16A H 0.5371 0.3887 0.7760 0.0766 Uiso 1.0 4 calc R
H16B H 0.4522 0.3839 0.7320 0.0766 Uiso 1.0 4 calc R
H16C H 0.5761 0.3601 0.7275 0.0766 Uiso 1.0 4 calc R
H17A H 0.3122 0.3466 0.8229 0.0669 Uiso 1.0 4 calc R
H17B H 0.4349 0.3665 0.8390 0.0669 Uiso 1.0 4 calc R
H17C H 0.3742 0.3070 0.8648 0.0669 Uiso 1.0 4 calc R
H18A H 0.3589 0.1218 0.8362 0.0753 Uiso 1.0 4 calc R
H18B H 0.2600 0.1726 0.8248 0.0753 Uiso 1.0 4 calc R
H18C H 0.3478 0.1889 0.8662 0.0753 Uiso 1.0 4 calc R
H19A H 0.5327 0.0944 0.7401 0.0665 Uiso 1.0 4 calc R
H19B H 0.4049 0.0961 0.7257 0.0665 Uiso 1.0 4 calc R
H19C H 0.4451 0.0778 0.7779 0.0665 Uiso 1.0 4 calc R
H20A H 0.5099 0.2434 0.6684 0.0736 Uiso 1.0 4 calc R
H20B H 0.5808 0.1810 0.6878 0.0736 Uiso 1.0 4 calc R
H20C H 0.6256 0.2560 0.6952 0.0736 Uiso 1.0 4 calc R
H26A H 0.9871 0.2871 0.8032 0.0867 Uiso 1.0 4 calc R
H26B H 0.9942 0.2700 0.7491 0.0867 Uiso 1.0 4 calc R
H26C H 1.0910 0.2478 0.7852 0.0867 Uiso 1.0 4 calc R
H27A H 0.9103 0.1676 0.6876 0.0847 Uiso 1.0 4 calc R
H27B H 0.8395 0.2270 0.7084 0.0847 Uiso 1.0 4 calc R
H27C H 0.7844 0.1555 0.6974 0.0847 Uiso 1.0 4 calc R
H28A H 0.7309 0.0218 0.7779 0.0694 Uiso 1.0 4 calc R
H28B H 0.8270 0.0022 0.7448 0.0694 Uiso 1.0 4 calc R
H28C H 0.7384 0.0575 0.7284 0.0694 Uiso 1.0 4 calc R
H29A H 0.9582 -0.0023 0.8428 0.0570 Uiso 1.0 4 calc R
H29B H 0.8303 0.0087 0.8489 0.0570 Uiso 1.0 4 calc R
H29C H 0.9178 0.0436 0.8843 0.0570 Uiso 1.0 4 calc R
H30A H 1.1072 0.1354 0.8713 0.0614 Uiso 1.0 4 calc R
H30B H 1.0012 0.1525 0.8994 0.0614 Uiso 1.0 4 calc R
H30C H 1.0607 0.2105 0.8716 0.0614 Uiso 1.0 4 calc R
H32 H 0.3542 0.0597 1.0498 0.0539 Uiso 1.0 4 calc R
H33 H 0.4640 0.0154 1.1084 0.0722 Uiso 1.0 4 calc R
H34 H 0.4452 0.0537 1.1870 0.0708 Uiso 1.0 4 calc R
H35 H 0.3299 0.1473 1.1982 0.0718 Uiso 1.0 4 calc R
H36 H 0.2216 0.1868 1.1397 0.0582 Uiso 1.0 4 calc R
H38 H 0.0763 0.0995 1.1078 0.0582 Uiso 1.0 4 calc R
H39 H -0.0983 0.1115 1.1326 0.0592 Uiso 1.0 4 calc R
H40 H -0.2159 0.1925 1.0997 0.0636 Uiso 1.0 4 calc R
H41 H -0.1503 0.2616 1.0417 0.0768 Uiso 1.0 4 calc R
H42 H 0.0260 0.2521 1.0186 0.0672 Uiso 1.0 4 calc R
H44 H 0.2999 0.2723 1.0910 0.0448 Uiso 1.0 4 calc R
H45 H 0.3425 0.3837 1.0684 0.0515 Uiso 1.0 4 calc R
H46 H 0.3039 0.4175 0.9928 0.0607 Uiso 1.0 4 calc R
H47 H 0.2292 0.3425 0.9390 0.0533 Uiso 1.0 4 calc R
H48 H 0.1944 0.2365 0.9586 0.0447 Uiso 1.0 4 calc R
H50 H 0.0477 0.0717 1.0027 0.0437 Uiso 1.0 4 calc R
H51 H 0.0560 -0.0036 0.9408 0.0571 Uiso 1.0 4 calc R
H52 H 0.2071 -0.0092 0.8984 0.0570 Uiso 1.0 4 calc R
H53 H 0.3557 0.0580 0.9153 0.0578 Uiso 1.0 4 calc R
H54 H 0.3507 0.1354 0.9761 0.0476 Uiso 1.0 4 calc R
H56 H 0.5059 0.5101 0.8081 0.0501 Uiso 1.0 4 calc R
H57 H 0.6666 0.4607 0.8398 0.0657 Uiso 1.0 4 calc R
H58 H 0.6962 0.4522 0.9206 0.0485 Uiso 1.0 4 calc R
H59 H 0.5605 0.4866 0.9675 0.0486 Uiso 1.0 4 calc R
H60 H 0.3964 0.5283 0.9372 0.0458 Uiso 1.0 4 calc R
H62 H 0.2468 0.4577 0.9002 0.0428 Uiso 1.0 4 calc R
H63 H 0.0955 0.4444 0.9425 0.0495 Uiso 1.0 4 calc R
H64 H -0.0422 0.5241 0.9417 0.0471 Uiso 1.0 4 calc R
H65 H -0.0139 0.6266 0.9045 0.0552 Uiso 1.0 4 calc R
H66 H 0.1443 0.6444 0.8653 0.0419 Uiso 1.0 4 calc R
H68 H 0.4723 0.6517 0.8886 0.0432 Uiso 1.0 4 calc R
H69 H 0.5010 0.7668 0.8844 0.0458 Uiso 1.0 4 calc R
H70 H 0.3907 0.8321 0.8362 0.0503 Uiso 1.0 4 calc R
H71 H 0.2551 0.7817 0.7871 0.0475 Uiso 1.0 4 calc R
H72 H 0.2301 0.6674 0.7906 0.0462 Uiso 1.0 4 calc R
H74 H 0.3881 0.5887 0.7539 0.0447 Uiso 1.0 4 calc R
H75 H 0.3561 0.5347 0.6839 0.0467 Uiso 1.0 4 calc R
H76 H 0.2329 0.4470 0.6763 0.0456 Uiso 1.0 4 calc R
H77 H 0.1552 0.4038 0.7431 0.0506 Uiso 1.0 4 calc R
H78 H 0.1888 0.4569 0.8145 0.0417 Uiso 1.0 4 calc R

loop_
_atom_site_aniso_label
_atom_site_aniso_U_11
_atom_site_aniso_U_22
_atom_site_aniso_U_33
_atom_site_aniso_U_12
_atom_site_aniso_U_13
_atom_site_aniso_U_23
Pt1 0.0249(2) 0.0266(3) 0.0242(2) 0.00016(14) 0.00414(14) 0.0013(13)
Ir1 0.0260(2) 0.0275(3) 0.0263(2) 0.00048(14) 0.00189(15) 0.003(4)
Ir2 0.0295(3) 0.0326(3) 0.0286(2) 0.00492(16) 0.00769(15) 0.004(5)
S1 0.0314(13) 0.0269(14) 0.0289(12) -0.0006(10) 0.0033(10) 0.0004(4)
S2 0.0263(12) 0.0307(14) 0.0292(12) -0.0030(10) 0.0035(10) 0.003(3)
N1 0.038(5) 0.036(5) 0.019(4) -0.008(4) 0.008(4) 0.003(3)
N2 0.043(5) 0.027(5) 0.035(5) 0.005(4) -0.001(4) 0.0012(13)
N3 0.036(5) 0.030(5) 0.023(4) 0.004(4) -0.000(4) 0.0011(11)
N91 0.035(5) 0.032(5) 0.035(5) -0.008(4) -0.000(4) -0.009(9)
C1 0.032(6) 0.037(7) 0.028(5) -0.002(5) -0.000(5) -0.004(5)
C2 0.048(7) 0.038(7) 0.040(6) -0.004(6) 0.007(5) -0.0008(8)
C3 0.058(8) 0.065(10) 0.036(6) -0.011(7) 0.010(6) 0.018(19)
C4 0.056(8) 0.049(8) 0.053(7) 0.015(7) 0.010(6) 0.02(3)
C5 0.025(6) 0.043(8) 0.054(7) 0.008(5) 0.008(5) -0.00018(18)
C6 0.044(7) 0.049(8) 0.031(6) 0.004(6) 0.016(5) -0.006(7)
C7 0.026(5) 0.032(6) 0.022(5) 0.002(4) -0.000(4) -0.011(11)
C8 0.061(8) 0.032(7) 0.041(6) 0.001(6) 0.003(6) -0.002(2)
C9 0.055(8) 0.042(7) 0.034(6) -0.000(6) -0.006(6) -0.007(8)
C10 0.028(6) 0.064(9) 0.057(8) -0.013(6) 0.008(6) 0.010(11)
C11 0.034(6) 0.051(8) 0.038(6) 0.012(6) -0.011(5) 0.014(15)
C12 0.025(6) 0.048(8) 0.041(6) 0.008(5) -0.007(5) 0.014(15)
C13 0.023(5) 0.045(7) 0.052(7) 0.005(5) -0.011(5) 0.012(13)
C14 0.028(6) 0.046(7) 0.043(6) -0.005(5) -0.009(5) -0.006(6)
C15 0.043(7) 0.037(7) 0.033(6) 0.002(5) -0.009(5) 0.0000
C16 0.075(10) 0.057(10) 0.058(8) -0.003(8) -0.011(8) 0.04(4)
C17 0.045(7) 0.067(10) 0.057(8) 0.025(7) 0.011(6) 0.003(3)
C18 0.054(9) 0.065(11) 0.070(10) -0.009(8) 0.017(7) 0.006(7)
C19 0.053(8) 0.051(9) 0.060(8) -0.008(7) -0.013(7) -0.012(12)
C20 0.064(9) 0.074(11) 0.044(8) 0.003(8) -0.007(7) -0.013(13)
C21 0.051(8) 0.048(8) 0.046(7) 0.019(6) 0.023(6) 0.006(6)
C22 0.050(8) 0.063(9) 0.047(7) 0.009(7) 0.016(6) -0.010(10)
C23 0.042(7) 0.041(7) 0.052(7) 0.012(6) 0.014(6) -0.0006(6)
C24 0.045(7) 0.045(7) 0.033(6) 0.016(6) 0.012(5) 0.005(6)
C25 0.030(6) 0.033(7) 0.052(7) 0.006(5) 0.015(5) 0.003(4)
C26 0.066(10) 0.058(10) 0.096(13) 0.003(8) 0.044(9) 0.03(4)
C27 0.081(11) 0.095(14) 0.037(7) 0.014(10) 0.023(7) 0.02(3)
C28 0.060(9) 0.066(10) 0.049(7) -0.004(8) 0.018(7) -0.02(3)
C29 0.054(8) 0.041(8) 0.049(7) 0.009(6) 0.010(6) 0.003(3)
C30 0.040(7) 0.058(9) 0.054(8) 0.010(6) 0.000(6) -0.0006(6)
C31 0.033(6) 0.030(6) 0.040(6) -0.009(5) -0.005(5) -0.007(8)
C32 0.039(7) 0.046(8) 0.050(7) -0.003(6) 0.001(6) 0.017(18)
C33 0.040(7) 0.053(9) 0.086(11) 0.006(7) -0.008(7) 0.02(2)
C34 0.051(8) 0.065(10) 0.059(8) -0.013(7) -0.018(7) 0.04(4)
C35 0.063(9) 0.064(10) 0.051(8) -0.014(8) -0.015(7) -0.002(3)
C36 0.050(7) 0.040(7) 0.054(7) -0.011(6) -0.005(6) 0.013(13)
C37 0.027(5) 0.030(6) 0.037(6) -0.004(4) 0.003(4) 0.0018(19)
C38 0.034(6) 0.057(9) 0.056(7) -0.003(6) 0.011(6) 0.02(3)
C39 0.045(7) 0.064(9) 0.040(6) -0.018(7) 0.011(6) 0.009(10)
C40 0.034(7) 0.077(11) 0.049(7) -0.010(7) 0.013(6) -0.016(17)
C41 0.038(8) 0.064(11) 0.091(12) 0.018(7) 0.020(8) 0.02(3)
C42 0.036(7) 0.073(11) 0.060(8) 0.009(7) 0.008(6) 0.03(3)
C43 0.030(6) 0.027(6) 0.038(6) 0.002(5) 0.005(5) 0.00007(7)
C44 0.042(7) 0.030(6) 0.039(6) 0.001(5) -0.001(5) 0.004(4)
C45 0.045(7) 0.039(7) 0.045(7) -0.005(6) 0.005(6) 0.009(9)
C46 0.047(7) 0.027(7) 0.078(9) -0.006(6) 0.005(7) 0.015(15)
C47 0.050(7) 0.036(7) 0.048(7) -0.001(6) 0.003(6) 0.013(14)
C48 0.029(6) 0.042(7) 0.041(6) 0.002(5) 0.000(5) 0.008(9)
C49 0.039(6) 0.032(6) 0.033(5) 0.005(5) 0.004(5) 0.003(3)
C50 0.038(6) 0.033(6) 0.037(6) -0.002(5) -0.004(5) 0.005(5)
C51 0.067(9) 0.049(8) 0.025(5) -0.010(7) -0.012(6) 0.005(5)
C52 0.078(9) 0.037(7) 0.027(6) 0.009(7) -0.002(6) 0.014(15)
C53 0.070(9) 0.050(8) 0.026(5) 0.019(7) 0.019(6) 0.008(8)
C54 0.041(6) 0.038(7) 0.041(6) 0.009(5) 0.011(5) 0.0017(18)
C55 0.039(6) 0.024(6) 0.032(5) -0.009(5) -0.000(5) 0.008(8)
C56 0.034(6) 0.070(9) 0.022(5) 0.012(6) 0.006(4) 0.006(6)
C57 0.050(8) 0.070(10) 0.046(7) 0.020(7) 0.018(6) 0.02(3)
C58 0.039(6) 0.036(7) 0.044(6) 0.011(5) -0.010(5) 0.008(8)
C59 0.053(7) 0.040(7) 0.028(5) 0.002(6) 0.001(5) 0.013(13)
C60 0.036(6) 0.035(7) 0.043(6) 0.003(5) 0.005(5) -0.0004(5)
C61 0.031(5) 0.035(6) 0.023(5) -0.001(5) -0.003(4) 0.0003(4)
C62 0.038(6) 0.040(7) 0.030(5) -0.008(5) 0.005(5) 0.003(4)
C63 0.041(7) 0.034(7) 0.048(7) -0.006(5) -0.004(5) 0.009(10)
C64 0.045(7) 0.043(7) 0.031(5) -0.009(6) 0.010(5) 0.0017(17)
C65 0.040(7) 0.066(9) 0.032(6) 0.008(6) 0.000(5) 0.0018(18)
C66 0.034(6) 0.049(7) 0.022(5) -0.004(5) 0.001(4) 0.0006(6)
C67 0.023(5) 0.040(7) 0.024(5) 0.000(5) 0.008(4) -0.0006(6)
C68 0.033(6) 0.042(7) 0.033(6) 0.001(5) -0.001(5) -0.007(7)
C69 0.039(6) 0.039(7) 0.037(6) -0.005(5) 0.004(5) -0.010(11)
C70 0.050(7) 0.033(7) 0.045(7) -0.010(6) 0.020(6) -0.010(10)
C71 0.036(6) 0.042(7) 0.041(6) 0.001(5) 0.004(5) 0.0019(19)
C72 0.032(6) 0.052(8) 0.031(6) 0.005(5) -0.001(5) 0.009(9)
C73 0.029(5) 0.027(6) 0.025(5) 0.001(4) 0.005(4) 0.008(9)
C74 0.042(6) 0.040(7) 0.030(5) 0.003(5) 0.001(5) 0.003(3)
C75 0.043(7) 0.051(8) 0.023(5) 0.001(6) 0.009(5) 0.003(3)
C76 0.056(7) 0.045(7) 0.014(5) 0.006(6) 0.008(5) -0.007(7)
C77 0.039(6) 0.039(7) 0.048(7) -0.007(6) 0.002(5) -0.004(4)
C78 0.042(6) 0.029(6) 0.035(6) -0.003(5) 0.015(5) 0.004(4)
B1 0.020(6) 0.046(8) 0.034(6) -0.002(5) 0.007(5) -0.005(5)
B2 0.030(6) 0.035(7) 0.023(5) 0.003(5) 0.001(5) 0.0005(5)

loop_
_atom_type_symbol
_atom_type_description
_atom_type_scat_dispersion_real
_atom_type_scat_dispersion_imag
_atom_type_scat_source
C C 0.0033 0.0016
;
International Tables for Crystallography
(1992, Vol. C, Tables 4.2.6.8 and 6.1.1.4)
;
H H 0.0000 0.0000
;
International Tables for Crystallography
(1992, Vol. C, Table 6.1.1.4)
;
Ir Ir -1.4442 7.9887
;
International Tables for Crystallography
(1992, Vol. C, Tables 4.2.6.8 and 6.1.1.4)
;
N N 0.0061 0.0033
;
International Tables for Crystallography
(1992, Vol. C, Tables 4.2.6.8 and 6.1.1.4)
;
Pt Pt -1.7033 8.3905
;
International Tables for Crystallography
(1992, Vol. C, Tables 4.2.6.8 and 6.1.1.4)
;
S S 0.1246 0.1234
;
International Tables for Crystallography
(1992, Vol. C, Tables 4.2.6.8 and 6.1.1.4)
;
B B 0.0013 0.0007
;
International Tables for Crystallography
(1992, Vol. C, Tables 4.2.6.8 and 6.1.1.4)
;

loop_
_geom_angle_atom_site_label_1
_geom_angle_atom_site_label_2
_geom_angle_atom_site_label_3
_geom_angle
_geom_angle_publ_flag
Ir1 Pt1 Ir2 57.371(13) yes
Ir1 Pt1 S1 48.96(6) yes
Ir1 Pt1 S2 48.80(6) yes
Ir1 Pt1 C1 125.9(3) yes
Ir1 Pt1 C7 133.3(3) yes
Ir2 Pt1 S1 49.11(7) yes
Ir2 Pt1 S2 49.42(7) yes
Ir2 Pt1 C1 128.4(3) yes
Ir2 Pt1 C7 130.7(3) yes
S1 Pt1 S2 83.38(9) yes
S1 Pt1 C1 91.9(3) yes
S1 Pt1 C7 177.7(3) yes
S2 Pt1 C1 174.6(3) yes
S2 Pt1 C7 98.0(3) yes
C1 Pt1 C7 86.8(4) yes
Pt1 Ir1 Ir2 60.987(13) yes
Pt1 Ir1 S1 49.94(7) yes
Pt1 Ir1 S2 50.59(6) yes
Pt1 Ir1 C11 138.8(4) yes
Pt1 Ir1 C12 117.3(3) yes
Pt1 Ir1 C13 121.6(4) yes
Pt1 Ir1 C14 148.3(4) yes
Pt1 Ir1 C15 173.4(3) yes
Ir2 Ir1 S1 51.03(7) yes
Ir2 Ir1 S2 51.48(7) yes
Ir2 Ir1 C11 137.3(3) yes
Ir2 Ir1 C12 170.7(3) yes
Ir2 Ir1 C13 148.8(4) yes
Ir2 Ir1 C14 121.5(3) yes
Ir2 Ir1 C15 116.9(4) yes
S1 Ir1 S2 85.53(9) yes
S1 Ir1 C11 167.9(4) yes
S1 Ir1 C12 136.0(4) yes
S1 Ir1 C13 104.3(4) yes
S1 Ir1 C14 104.4(4) yes
S1 Ir1 C15 134.5(3) yes
S2 Ir1 C11 106.6(4) yes
S2 Ir1 C12 119.8(4) yes
S2 Ir1 C13 157.5(4) yes
S2 Ir1 C14 159.1(4) yes
S2 Ir1 C15 123.0(4) yes
C11 Ir1 C12 37.2(5) yes
C11 Ir1 C13 64.4(5) yes
C11 Ir1 C14 64.2(5) yes
C11 Ir1 C15 38.0(5) yes
C12 Ir1 C13 40.5(5) yes
C12 Ir1 C14 65.3(5) yes
C12 Ir1 C15 63.6(5) yes
C13 Ir1 C14 38.0(5) yes
C13 Ir1 C15 63.7(5) yes
C14 Ir1 C15 38.3(5) yes
Pt1 Ir2 Ir1 61.642(14) yes
Pt1 Ir2 S1 50.28(7) yes
Pt1 Ir2 S2 50.84(6) yes
Pt1 Ir2 C21 133.4(4) yes
Pt1 Ir2 C22 167.9(4) yes
Pt1 Ir2 C23 152.5(4) yes
Pt1 Ir2 C24 122.9(3) yes
Pt1 Ir2 C25 115.3(4) yes
Ir1 Ir2 S1 51.22(7) yes
Ir1 Ir2 S2 51.06(7) yes
Ir1 Ir2 C21 138.4(4) yes
Ir1 Ir2 C22 117.4(4) yes
Ir1 Ir2 C23 121.1(3) yes
Ir1 Ir2 C24 148.0(4) yes
Ir1 Ir2 C25 173.5(3) yes
S1 Ir2 S2 85.35(9) yes
S1 Ir2 C21 169.8(4) yes
S1 Ir2 C22 139.9(4) yes
S1 Ir2 C23 107.6(4) yes
S1 Ir2 C24 104.5(4) yes
S1 Ir2 C25 132.2(4) yes
S2 Ir2 C21 104.0(4) yes
S2 Ir2 C22 118.2(4) yes
S2 Ir2 C23 154.9(4) yes
S2 Ir2 C24 159.5(3) yes
S2 Ir2 C25 122.4(4) yes
C21 Ir2 C22 38.3(5) yes
C21 Ir2 C23 65.4(5) yes
C21 Ir2 C24 65.3(5) yes
C21 Ir2 C25 38.8(5) yes
C22 Ir2 C23 39.4(6) yes
C22 Ir2 C24 65.1(5) yes
C22 Ir2 C25 64.2(5) yes
C23 Ir2 C24 38.7(5) yes
C23 Ir2 C25 64.5(5) yes
C24 Ir2 C25 38.4(5) yes
Pt1 S1 Ir1 81.10(9) yes
Pt1 S1 Ir2 80.61(9) yes
Ir1 S1 Ir2 77.75(8) yes
Pt1 S2 Ir1 80.61(9) yes
Pt1 S2 Ir2 79.73(8) yes
Ir1 S2 Ir2 77.45(8) yes
C1 N1 C2 111.0(10) yes
C1 N1 C5 121.3(9) yes
C2 N1 C5 127.7(10) yes
C1 N2 C3 108.5(10) yes
C1 N2 C4 124.2(10) yes
C3 N2 C4 127.2(11) yes
C6 N3 C7 129.6(9) yes
C6 N3 C8 121.0(10) yes
C7 N3 C8 109.4(9) yes
C7 N91 C9 109.9(10) yes
C7 N91 C10 124.9(10) yes
C9 N91 C10 124.7(10) yes
Pt1 C1 N1 122.2(8) yes
Pt1 C1 N2 131.8(8) yes
N1 C1 N2 106.0(9) yes
N1 C2 C3 107.1(11) yes
N2 C3 C2 107.3(12) yes
N1 C5 C6 110.6(9) yes
N3 C6 C5 118.8(10) yes
Pt1 C7 N3 130.3(8) yes
Pt1 C7 N91 124.2(8) yes
N3 C7 N91 105.3(9) yes
N3 C8 C9 107.4(11) yes
N91 C9 C8 108.0(11) yes
Ir1 C11 C12 70.7(7) yes
Ir1 C11 C15 70.6(7) yes
Ir1 C11 C16 127.4(9) yes
C12 C11 C15 109.2(11) yes
C12 C11 C16 122.8(12) yes
C15 C11 C16 127.9(11) yes
Ir1 C12 C11 72.1(7) yes
Ir1 C12 C13 69.0(6) yes
Ir1 C12 C17 125.7(9) yes
C11 C12 C13 106.5(11) yes
C11 C12 C17 128.0(12) yes
C13 C12 C17 125.5(11) yes
Ir1 C13 C12 70.5(6) yes
Ir1 C13 C14 71.3(7) yes
Ir1 C13 C18 127.1(9) yes
C12 C13 C14 107.5(10) yes
C12 C13 C18 126.0(12) yes
C14 C13 C18 126.3(12) yes
Ir1 C14 C13 70.7(7) yes
Ir1 C14 C15 71.6(7) yes
Ir1 C14 C19 122.8(9) yes
C13 C14 C15 108.0(11) yes
C13 C14 C19 126.5(12) yes
C15 C14 C19 125.5(11) yes
Ir1 C15 C11 71.4(7) yes
Ir1 C15 C14 70.1(7) yes
Ir1 C15 C20 128.4(9) yes
C11 C15 C14 108.8(10) yes
C11 C15 C20 123.6(11) yes
C14 C15 C20 127.4(11) yes
Ir2 C21 C22 69.7(8) yes
Ir2 C21 C25 68.9(7) yes
Ir2 C21 C26 127.3(11) yes
C22 C21 C25 105.8(12) yes
C22 C21 C26 127.4(13) yes
C25 C21 C26 126.9(12) yes
Ir2 C22 C21 72.0(8) yes
Ir2 C22 C23 69.4(8) yes
Ir2 C22 C27 127.8(11) yes
C21 C22 C23 108.7(11) yes
C21 C22 C27 125.3(14) yes
C23 C22 C27 125.8(13) yes
Ir2 C23 C22 71.2(8) yes
Ir2 C23 C24 70.3(7) yes
Ir2 C23 C28 126.8(9) yes
C22 C23 C24 107.4(11) yes
C22 C23 C28 127.2(11) yes
C24 C23 C28 125.3(12) yes
Ir2 C24 C23 71.1(7) yes
Ir2 C24 C25 71.5(7) yes
Ir2 C24 C29 129.2(9) yes
C23 C24 C25 108.4(11) yes
C23 C24 C29 124.1(11) yes
C25 C24 C29 127.1(11) yes
Ir2 C25 C21 72.3(7) yes
Ir2 C25 C24 70.1(7) yes
Ir2 C25 C30 125.0(9) yes
C21 C25 C24 109.8(10) yes
C21 C25 C30 124.7(11) yes
C24 C25 C30 125.5(11) yes
C32 C31 C36 111.0(10) yes
C32 C31 B1 127.0(11) yes
C36 C31 B1 121.7(10) yes
C31 C32 C33 126.6(13) yes
C32 C33 C34 119.0(13) yes
C33 C34 C35 117.2(13) yes
C34 C35 C36 120.8(13) yes
C31 C36 C35 125.2(13) yes
C38 C37 C42 112.8(11) yes
C38 C37 B1 122.3(10) yes
C42 C37 B1 124.8(11) yes
C37 C38 C39 124.7(12) yes
C38 C39 C40 120.7(13) yes
C39 C40 C41 117.2(13) yes
C40 C41 C42 121.7(14) yes
C37 C42 C41 123.0(14) yes
C44 C43 C48 112.3(10) yes
C44 C43 B1 121.2(10) yes
C48 C43 B1 126.2(10) yes
C43 C44 C45 122.0(11) yes
C44 C45 C46 119.1(11) yes
C45 C46 C47 120.2(12) yes
C46 C47 C48 120.5(12) yes
C43 C48 C47 125.8(11) yes
C50 C49 C54 113.2(10) yes
C50 C49 B1 124.3(10) yes
C54 C49 B1 122.4(10) yes
C49 C50 C51 122.7(11) yes
C50 C51 C52 120.3(12) yes
C51 C52 C53 121.6(12) yes
C52 C53 C54 118.8(12) yes
C49 C54 C53 123.4(11) yes
C56 C55 C60 115.7(10) yes
C56 C55 B2 120.3(9) yes
C60 C55 B2 123.9(10) yes
C55 C56 C57 121.9(10) yes
C56 C57 C58 120.3(12) yes
C57 C58 C59 118.1(11) yes
C58 C59 C60 122.4(11) yes
C55 C60 C59 121.5(11) yes
C62 C61 C66 114.7(10) yes
C62 C61 B2 122.3(10) yes
C66 C61 B2 122.9(10) yes
C61 C62 C63 121.7(11) yes
C62 C63 C64 122.4(11) yes
C63 C64 C65 118.0(11) yes
C64 C65 C66 120.1(12) yes
C61 C66 C65 123.0(11) yes
C68 C67 C72 112.2(10) yes
C68 C67 B2 124.3(9) yes
C72 C67 B2 123.5(9) yes
C67 C68 C69 124.2(10) yes
C68 C69 C70 119.8(11) yes
C69 C70 C71 120.3(12) yes
C70 C71 C72 118.3(11) yes
C67 C72 C71 125.3(10) yes
C74 C73 C78 112.8(9) yes
C74 C73 B2 124.9(9) yes
C78 C73 B2 122.2(9) yes
C73 C74 C75 123.5(11) yes
C74 C75 C76 121.4(10) yes
C75 C76 C77 119.0(10) yes
C76 C77 C78 119.3(11) yes
C73 C78 C77 123.9(10) yes
C31 B1 C37 113.0(9) yes
C31 B1 C43 113.4(9) yes
C31 B1 C49 109.1(10) yes
C37 B1 C43 106.2(9) yes
C37 B1 C49 107.6(9) yes
C43 B1 C49 107.2(9) yes
C55 B2 C61 112.0(8) yes
C55 B2 C67 108.3(8) yes
C55 B2 C73 108.6(9) yes
C61 B2 C67 108.0(9) yes
C61 B2 C73 108.9(8) yes
C67 B2 C73 111.0(8) yes
N1 C2 H2 126.437 no
C3 C2 H2 126.436 no
N2 C3 H3 126.359 no
C2 C3 H3 126.367 no
N2 C4 H4A 109.473 no
N2 C4 H4B 109.481 no
N2 C4 H4C 109.470 no
H4A C4 H4B 109.468 no
H4A C4 H4C 109.464 no
H4B C4 H4C 109.472 no
N1 C5 H5A 109.541 no
N1 C5 H5B 109.534 no
C6 C5 H5A 109.528 no
C6 C5 H5B 109.539 no
H5A C5 H5B 108.089 no
N3 C6 H6A 107.622 no
N3 C6 H6B 107.626 no
C5 C6 H6A 107.624 no
C5 C6 H6B 107.628 no
H6A C6 H6B 107.057 no
N3 C8 H8 126.323 no
C9 C8 H8 126.309 no
N91 C9 H9 126.000 no
C8 C9 H9 126.021 no
N91 C10 H10A 109.485 no
N91 C10 H10B 109.459 no
N91 C10 H10C 109.467 no
H10A C10 H10B 109.468 no
H10A C10 H10C 109.475 no
H10B C10 H10C 109.473 no
C11 C16 H16A 109.480 no
C11 C16 H16B 109.471 no
C11 C16 H16C 109.476 no
H16A C16 H16B 109.476 no
H16A C16 H16C 109.463 no
H16B C16 H16C 109.462 no
C12 C17 H17A 109.487 no
C12 C17 H17B 109.478 no
C12 C17 H17C 109.477 no
H17A C17 H17B 109.465 no
H17A C17 H17C 109.468 no
H17B C17 H17C 109.452 no
C13 C18 H18A 109.472 no
C13 C18 H18B 109.467 no
C13 C18 H18C 109.475 no
H18A C18 H18B 109.468 no
H18A C18 H18C 109.467 no
H18B C18 H18C 109.478 no
C14 C19 H19A 109.461 no
C14 C19 H19B 109.464 no
C14 C19 H19C 109.477 no
H19A C19 H19B 109.472 no
H19A C19 H19C 109.475 no
H19B C19 H19C 109.478 no
C15 C20 H20A 109.475 no
C15 C20 H20B 109.482 no
C15 C20 H20C 109.478 no
H20A C20 H20B 109.465 no
H20A C20 H20C 109.455 no
H20B C20 H20C 109.472 no
C21 C26 H26A 109.458 no
C21 C26 H26B 109.464 no
C21 C26 H26C 109.470 no
H26A C26 H26B 109.479 no
H26A C26 H26C 109.468 no
H26B C26 H26C 109.489 no
C22 C27 H27A 109.468 no
C22 C27 H27B 109.472 no
C22 C27 H27C 109.463 no
H27A C27 H27B 109.480 no
H27A C27 H27C 109.473 no
H27B C27 H27C 109.470 no
C23 C28 H28A 109.459 no
C23 C28 H28B 109.467 no
C23 C28 H28C 109.477 no
H28A C28 H28B 109.472 no
H28A C28 H28C 109.473 no
H28B C28 H28C 109.478 no
C24 C29 H29A 109.474 no
C24 C29 H29B 109.473 no
C24 C29 H29C 109.479 no
H29A C29 H29B 109.470 no
H29A C29 H29C 109.460 no
H29B C29 H29C 109.471 no
C25 C30 H30A 109.483 no
C25 C30 H30B 109.472 no
C25 C30 H30C 109.479 no
H30A C30 H30B 109.458 no
H30A C30 H30C 109.469 no
H30B C30 H30C 109.467 no
C31 C32 H32 116.691 no
C33 C32 H32 116.704 no
C32 C33 H33 120.506 no
C34 C33 H33 120.509 no
C33 C34 H34 121.421 no
C35 C34 H34 121.422 no
C34 C35 H35 119.607 no
C36 C35 H35 119.596 no
C31 C36 H36 117.417 no
C35 C36 H36 117.395 no
C37 C38 H38 117.673 no
C39 C38 H38 117.669 no
C38 C39 H39 119.646 no
C40 C39 H39 119.660 no
C39 C40 H40 121.421 no
C41 C40 H40 121.420 no
C40 C41 H41 119.173 no
C42 C41 H41 119.161 no
C37 C42 H42 118.521 no
C41 C42 H42 118.524 no
C43 C44 H44 119.004 no
C45 C44 H44 119.020 no
C44 C45 H45 120.432 no
C46 C45 H45 120.421 no
C45 C46 H46 119.859 no
C47 C46 H46 119.892 no
C46 C47 H47 119.747 no
C48 C47 H47 119.745 no
C43 C48 H48 117.079 no
C47 C48 H48 117.094 no
C49 C50 H50 118.644 no
C51 C50 H50 118.645 no
C50 C51 H51 119.849 no
C52 C51 H51 119.875 no
C51 C52 H52 119.214 no
C53 C52 H52 119.214 no
C52 C53 H53 120.567 no
C54 C53 H53 120.588 no
C49 C54 H54 118.281 no
C53 C54 H54 118.281 no
C55 C56 H56 119.077 no
C57 C56 H56 119.068 no
C56 C57 H57 119.836 no
C58 C57 H57 119.827 no
C57 C58 H58 120.955 no
C59 C58 H58 120.965 no
C58 C59 H59 118.814 no
C60 C59 H59 118.800 no
C55 C60 H60 119.224 no
C59 C60 H60 119.237 no
C61 C62 H62 119.143 no
C63 C62 H62 119.132 no
C62 C63 H63 118.814 no
C64 C63 H63 118.820 no
C63 C64 H64 120.996 no
C65 C64 H64 121.008 no
C64 C65 H65 119.934 no
C66 C65 H65 119.932 no
C61 C66 H66 118.519 no
C65 C66 H66 118.520 no
C67 C68 H68 117.909 no
C69 C68 H68 117.910 no
C68 C69 H69 120.102 no
C70 C69 H69 120.103 no
C69 C70 H70 119.867 no
C71 C70 H70 119.868 no
C70 C71 H71 120.856 no
C72 C71 H71 120.872 no
C67 C72 H72 117.365 no
C71 C72 H72 117.378 no
C73 C74 H74 118.265 no
C75 C74 H74 118.260 no
C74 C75 H75 119.294 no
C76 C75 H75 119.313 no
C75 C76 H76 120.505 no
C77 C76 H76 120.501 no
C76 C77 H77 120.371 no
C78 C77 H77 120.337 no
C73 C78 H78 118.036 no
C77 C78 H78 118.047 no

loop_
_geom_bond_atom_site_label_1
_geom_bond_atom_site_label_2
_geom_bond_distance
_geom_bond_publ_flag
Pt1 Ir1 3.0096(6) yes
Pt1 Ir2 2.9908(6) yes
Pt1 S1 2.332(3) yes
Pt1 S2 2.357(3) yes
Pt1 C1 2.001(11) yes
Pt1 C7 2.014(10) yes
Ir1 Ir2 2.8802(6) yes
Ir1 S1 2.297(3) yes
Ir1 S2 2.295(3) yes
Ir1 C11 2.190(12) yes
Ir1 C12 2.172(11) yes
Ir1 C13 2.151(11) yes
Ir1 C14 2.160(11) yes
Ir1 C15 2.180(11) yes
Ir2 S1 2.292(3) yes
Ir2 S2 2.309(3) yes
Ir2 C21 2.213(14) yes
Ir2 C22 2.183(14) yes
Ir2 C23 2.158(13) yes
Ir2 C24 2.147(13) yes
Ir2 C25 2.166(11) yes
N1 C1 1.334(14) yes
N1 C2 1.349(15) yes
N1 C5 1.501(15) yes
N2 C1 1.328(14) yes
N2 C3 1.401(16) yes
N2 C4 1.428(17) yes
N3 C6 1.464(15) yes
N3 C7 1.349(13) yes
N3 C8 1.374(15) yes
N91 C7 1.349(14) yes
N91 C9 1.356(15) yes
N91 C10 1.454(16) yes
C2 C3 1.313(19) yes
C5 C6 1.466(17) yes
C8 C9 1.316(19) yes
C11 C12 1.392(17) yes
C11 C15 1.421(17) yes
C11 C16 1.48(2) yes
C12 C13 1.495(18) yes
C12 C17 1.478(19) yes
C13 C14 1.403(17) yes
C13 C18 1.49(2) yes
C14 C15 1.422(17) yes
C14 C19 1.505(19) yes
C15 C20 1.506(19) yes
C21 C22 1.442(19) yes
C21 C25 1.456(18) yes
C21 C26 1.45(3) yes
C22 C23 1.47(2) yes
C22 C27 1.467(19) yes
C23 C24 1.426(16) yes
C23 C28 1.482(19) yes
C24 C25 1.420(17) yes
C24 C29 1.456(18) yes
C25 C30 1.509(17) yes
C31 C32 1.383(17) yes
C31 C36 1.469(17) yes
C31 B1 1.583(16) yes
C32 C33 1.372(19) yes
C33 C34 1.43(2) yes
C34 C35 1.40(2) yes
C35 C36 1.329(19) yes
C37 C38 1.383(17) yes
C37 C42 1.413(18) yes
C37 B1 1.627(16) yes
C38 C39 1.390(18) yes
C39 C40 1.37(2) yes
C40 C41 1.38(3) yes
C41 C42 1.38(2) yes
C43 C44 1.421(16) yes
C43 C48 1.410(16) yes
C43 B1 1.647(18) yes
C44 C45 1.432(17) yes
C45 C46 1.349(19) yes
C46 C47 1.363(18) yes
C47 C48 1.324(17) yes
C49 C50 1.401(16) yes
C49 C54 1.420(16) yes
C49 B1 1.649(17) yes
C50 C51 1.404(16) yes
C51 C52 1.333(19) yes
C52 C53 1.34(2) yes
C53 C54 1.402(17) yes
C55 C56 1.388(16) yes
C55 C60 1.402(15) yes
C55 B2 1.660(16) yes
C56 C57 1.410(18) yes
C57 C58 1.381(17) yes
C58 C59 1.350(17) yes
C59 C60 1.384(16) yes
C61 C62 1.413(16) yes
C61 C66 1.393(16) yes
C61 B2 1.639(15) yes
C62 C63 1.361(16) yes
C63 C64 1.367(17) yes
C64 C65 1.373(18) yes
C65 C66 1.390(16) yes
C67 C68 1.395(15) yes
C67 C72 1.416(15) yes
C67 B2 1.631(17) yes
C68 C69 1.398(17) yes
C69 C70 1.344(17) yes
C70 C71 1.391(17) yes
C71 C72 1.373(18) yes
C73 C74 1.416(15) yes
C73 C78 1.421(15) yes
C73 B2 1.616(14) yes
C74 C75 1.383(15) yes
C75 C76 1.362(17) yes
C76 C77 1.387(16) yes
C77 C78 1.402(16) yes
C2 H2 0.950 no
C3 H3 0.950 no
C4 H4A 0.980 no
C4 H4B 0.980 no
C4 H4C 0.980 no
C5 H5A 0.990 no
C5 H5B 0.990 no
C6 H6A 0.990 no
C6 H6B 0.990 no
C8 H8 0.950 no
C9 H9 0.950 no
C10 H10A 0.980 no
C10 H10B 0.980 no
C10 H10C 0.980 no
C16 H16A 0.980 no
C16 H16B 0.980 no
C16 H16C 0.980 no
C17 H17A 0.980 no
C17 H17B 0.980 no
C17 H17C 0.980 no
C18 H18A 0.980 no
C18 H18B 0.980 no
C18 H18C 0.980 no
C19 H19A 0.980 no
C19 H19B 0.980 no
C19 H19C 0.980 no
C20 H20A 0.980 no
C20 H20B 0.980 no
C20 H20C 0.980 no
C26 H26A 0.980 no
C26 H26B 0.980 no
C26 H26C 0.980 no
C27 H27A 0.980 no
C27 H27B 0.980 no
C27 H27C 0.980 no
C28 H28A 0.980 no
C28 H28B 0.980 no
C28 H28C 0.980 no
C29 H29A 0.980 no
C29 H29B 0.980 no
C29 H29C 0.980 no
C30 H30A 0.980 no
C30 H30B 0.980 no
C30 H30C 0.980 no
C32 H32 0.950 no
C33 H33 0.950 no
C34 H34 0.950 no
C35 H35 0.950 no
C36 H36 0.950 no
C38 H38 0.950 no
C39 H39 0.950 no
C40 H40 0.950 no
C41 H41 0.950 no
C42 H42 0.950 no
C44 H44 0.950 no
C45 H45 0.950 no
C46 H46 0.950 no
C47 H47 0.950 no
C48 H48 0.950 no
C50 H50 0.950 no
C51 H51 0.950 no
C52 H52 0.950 no
C53 H53 0.950 no
C54 H54 0.950 no
C56 H56 0.950 no
C57 H57 0.950 no
C58 H58 0.950 no
C59 H59 0.950 no
C60 H60 0.950 no
C62 H62 0.950 no
C63 H63 0.950 no
C64 H64 0.950 no
C65 H65 0.950 no
C66 H66 0.950 no
C68 H68 0.950 no
C69 H69 0.950 no
C70 H70 0.950 no
C71 H71 0.950 no
C72 H72 0.950 no
C74 H74 0.950 no
C75 H75 0.950 no
C76 H76 0.950 no
C77 H77 0.950 no
C78 H78 0.950 no

loop_
_geom_contact_atom_site_label_1
_geom_contact_atom_site_label_2
_geom_contact_distance
_geom_contact_publ_flag
_geom_contact_site_symmetry_2
Pt1 C4 3.479(14) no .
Pt1 C5 3.206(13) no .
Pt1 C10 3.347(13) no .
S2 C10 3.451(13) no .
N1 N3 3.002(13) no .
N1 C4 3.507(17) no .
N1 C7 3.169(14) no .
N2 C5 3.563(15) no .
N3 C1 3.165(14) no .
N3 C10 3.556(15) no .
N91 C6 3.587(15) no .
C1 C6 3.191(17) no .
C2 C4 3.571(19) no .
C2 C6 3.372(18) no .
C5 C7 3.047(15) no .
C6 C9 3.559(18) no .
C8 C10 3.562(19) no .
C10 C30 3.56(2) no .
C16 C17 3.11(2) no .
C16 C20 3.17(3) no .
C17 C18 3.23(3) no .
C18 C19 3.18(3) no .
C19 C20 3.21(2) no .
C26 C27 3.17(3) no .
C26 C30 3.19(3) no .
C27 C28 3.22(3) no .
C28 C29 3.099(18) no .
C29 C30 3.18(2) no .
C31 C34 2.895(18) no .
C31 C38 3.051(16) no .
C31 C44 3.142(16) no .
C31 C54 3.331(16) no .
C32 C35 2.738(19) no .
C32 C49 3.001(16) no .
C32 C54 3.266(17) no .
C33 C36 2.74(2) no .
C36 C37 3.158(16) no .
C36 C38 3.140(18) no .
C36 C43 3.487(17) no .
C36 C44 3.389(18) no .
C37 C40 2.873(17) no .
C37 C44 3.425(16) no .
C37 C48 3.475(16) no .
C37 C50 2.992(15) no .
C38 C41 2.70(2) no .
C38 C49 3.523(17) no .
C38 C50 3.541(17) no .
C39 C42 2.73(2) no .
C42 C43 2.991(17) no .
C42 C48 3.393(18) no .
C42 C49 3.501(18) no .
C43 C46 2.842(17) no .
C43 C54 3.156(16) no .
C44 C47 2.735(17) no .
C45 C48 2.715(17) no .
C48 C49 3.072(16) no .
C48 C54 3.276(17) no .
C49 C52 2.833(16) no .
C50 C53 2.746(18) no .
C51 C54 2.721(18) no .
C55 C58 2.841(16) no .
C55 C62 3.160(16) no .
C55 C68 3.013(16) no .
C55 C74 3.503(14) no .
C55 C78 3.521(15) no .
C56 C59 2.729(15) no .
C56 C67 3.443(17) no .
C56 C73 3.004(14) no .
C56 C74 3.364(15) no .
C57 C60 2.742(18) no .
C60 C61 3.146(15) no .
C60 C62 3.186(16) no .
C60 C67 3.536(16) no .
C60 C68 3.503(17) no .
C61 C64 2.837(16) no .
C61 C68 3.590(16) no .
C61 C72 3.403(16) no .
C61 C78 3.017(15) no .
C62 C65 2.742(18) no .
C62 C73 3.432(14) no .
C62 C78 3.308(15) no .
C63 C66 2.712(17) no .
C66 C67 2.994(15) no .
C66 C72 3.257(16) no .
C66 C73 3.524(14) no .
C67 C70 2.850(17) no .
C67 C74 3.128(15) no .
C68 C71 2.740(16) no .
C69 C72 2.719(16) no .
C72 C73 3.154(16) no .
C72 C74 3.265(17) no .
C73 C76 2.874(14) no .
C74 C77 2.756(17) no .
C75 C78 2.735(15) no .
N3 C58 3.469(15) no .
C2 C32 3.528(18) no .
C4 C51 3.528(18) no 3_657
C5 C46 3.580(17) no .
C5 C47 3.534(17) no .
C8 C58 3.584(17) no .
C8 C65 3.575(17) no 3_667
C8 C66 3.553(15) no 3_667
C9 C64 3.443(16) no 3_667
C9 C65 3.506(16) no 3_667
C14 C72 3.566(15) no 2_546
C19 C78 3.590(18) no 2_546
C26 C71 3.53(3) no 2_646
C27 C68 3.57(2) no 2_646
C32 C2 3.528(18) no .
C45 C59 3.581(18) no 3_667
C46 C5 3.580(17) no .
C47 C5 3.534(17) no .
C51 C4 3.528(18) no 3_657
C58 N3 3.469(15) no .
C58 C8 3.584(17) no .
C59 C45 3.581(18) no 3_667
C64 C9 3.443(16) no 3_667
C65 C8 3.575(17) no 3_667
C65 C9 3.506(16) no 3_667
C66 C8 3.553(15) no 3_667
C68 C27 3.57(2) no 2_656
C71 C26 3.53(3) no 2_656
C72 C14 3.566(15) no 2_556
C78 C19 3.590(18) no 2_556
Pt1 H4A 3.5652 no .
Pt1 H4B 3.1940 no .
Pt1 H5A 2.7748 no .
Pt1 H10C 2.7786 no .
Ir1 H16A 3.4117 no .
Ir1 H16C 3.5632 no .
Ir1 H17B 3.4327 no .
Ir1 H17C 3.4312 no .
Ir1 H18A 3.5051 no .
Ir1 H18C 3.4089 no .
Ir1 H19A 3.3193 no .
Ir1 H19C 3.4634 no .
Ir1 H20C 3.4225 no .
Ir2 H10C 3.3429 no .
Ir2 H26A 3.2723 no .
Ir2 H27B 3.4195 no .
Ir2 H27C 3.5238 no .
Ir2 H28A 3.3506 no .
Ir2 H28C 3.5507 no .
Ir2 H29B 3.4248 no .
Ir2 H29C 3.4877 no .
Ir2 H30B 3.3383 no .
Ir2 H30C 3.5584 no .
S1 H4B 2.8671 no .
S1 H18A 3.5475 no .
S1 H19C 3.4670 no .
S1 H28A 3.4403 no .
S1 H29B 3.4628 no .
S2 H10B 3.3634 no .
S2 H10C 2.9257 no .
S2 H16A 3.5598 no .
S2 H26A 3.2407 no .
N1 H3 3.0637 no .
N1 H6A 3.2830 no .
N1 H6B 2.6390 no .
N2 H2 3.1104 no .
N3 H5A 2.7686 no .
N3 H5B 3.3424 no .
N3 H9 3.0899 no .
N91 H8 3.0829 no .
C1 H2 3.1238 no .
C1 H3 3.1280 no .
C1 H4A 2.7793 no .
C1 H4B 2.6327 no .
C1 H4C 3.2081 no .
C1 H5A 2.6172 no .
C1 H5B 3.2376 no .
C1 H6B 3.5530 no .
C2 H5A 3.2676 no .
C2 H5B 2.6963 no .
C2 H6B 3.1943 no .
C3 H4A 3.0524 no .
C3 H4B 3.2222 no .
C3 H4C 2.6263 no .
C4 H3 2.8523 no .
C4 H29C 3.0620 no .
C5 H2 2.8629 no .
C6 H8 2.7353 no .
C7 H5A 2.9803 no .
C7 H6A 3.0978 no .
C7 H6B 3.1920 no .
C7 H8 3.1367 no .
C7 H9 3.1279 no .
C7 H10A 3.1445 no .
C7 H10B 3.0528 no .
C7 H10C 2.5646 no .
C8 H6A 2.7479 no .
C8 H6B 2.6224 no .
C9 H10A 2.6622 no .
C9 H10B 2.8609 no .
C9 H10C 3.2522 no .
C10 H9 2.7777 no .
C10 H26A 3.4737 no .
C10 H30B 3.3451 no .
C10 H30C 2.9378 no .
C11 H17A 2.9978 no .
C11 H17B 2.7339 no .
C11 H17C 3.3129 no .
C11 H20A 2.9144 no .
C11 H20B 3.3524 no .
C11 H20C 2.7582 no .
C12 H16A 2.6768 no .
C12 H16B 2.8975 no .
C12 H16C 3.2932 no .
C12 H18A 3.4195 no .
C12 H18B 3.0438 no .
C12 H18C 2.8051 no .
C13 H17A 3.0895 no .
C13 H17B 3.3763 no .
C13 H17C 2.7397 no .
C13 H19A 3.2887 no .
C13 H19B 3.0994 no .
C13 H19C 2.6957 no .
C14 H18A 2.7007 no .
C14 H18B 3.0489 no .
C14 H18C 3.3021 no .
C14 H20A 3.1297 no .
C14 H20B 2.7254 no .
C14 H20C 3.3135 no .
C15 H16A 3.3113 no .
C15 H16B 3.0933 no .
C15 H16C 2.7211 no .
C15 H19A 2.7580 no .
C15 H19B 2.9829 no .
C15 H19C 3.3559 no .
C16 H17A 3.3792 no .
C16 H17B 2.8352 no .
C16 H20A 3.2981 no .
C16 H20C 2.9748 no .
C17 H5A 3.5470 no .
C17 H16A 2.8540 no .
C17 H16B 3.3022 no .
C17 H18B 3.4669 no .
C17 H18C 2.9728 no .
C18 H17A 3.5592 no .
C18 H17C 2.8998 no .
C18 H19C 2.8246 no .
C19 H18A 2.8269 no .
C19 H18B 3.5857 no .
C19 H20B 2.8273 no .
C20 H16B 3.5708 no .
C20 H16C 2.8115 no .
C20 H19A 2.9960 no .
C20 H19B 3.3902 no .
C20 H27B 3.4283 no .
C20 H27C 3.0986 no .
C21 H27A 2.9505 no .
C21 H27B 2.7412 no .
C21 H27C 3.3472 no .
C21 H30A 3.1476 no .
C21 H30B 3.3156 no .
C21 H30C 2.6959 no .
C22 H26A 3.1847 no .
C22 H26B 2.6597 no .
C22 H26C 3.2170 no .
C22 H28A 3.3329 no .
C22 H28B 3.1437 no .
C22 H28C 2.7280 no .
C23 H27A 3.0920 no .
C23 H27B 3.3239 no .
C23 H27C 2.6973 no .
C23 H29A 2.9389 no .
C23 H29B 2.6801 no .
C23 H29C 3.3060 no .
C24 H28A 2.7601 no .
C24 H28B 2.9275 no .
C24 H28C 3.3485 no .
C24 H30A 2.9524 no .
C24 H30B 2.7833 no .
C24 H30C 3.3653 no .
C25 H10C 3.3460 no .
C25 H26A 2.8857 no .
C25 H26B 3.3715 no .
C25 H26C 2.8243 no .
C25 H29A 3.0092 no .
C25 H29B 3.3069 no .
C25 H29C 2.7037 no .
C26 H27A 3.3695 no .
C26 H27B 2.9399 no .
C26 H30C 2.7907 no .
C27 H20B 3.3428 no .
C27 H20C 3.1775 no .
C27 H26B 2.7455 no .
C27 H28C 2.8489 no .
C28 H19A 3.2419 no .
C28 H27C 2.8532 no .
C28 H29A 3.3495 no .
C28 H29B 2.8022 no .
C29 H4B 3.0230 no .
C29 H28A 2.9220 no .
C29 H28B 3.2233 no .
C29 H30A 3.2964 no .
C29 H30B 3.0202 no .
C30 H10A 3.4976 no .
C30 H10C 2.8254 no .
C30 H26A 3.2077 no .
C30 H26C 3.0909 no .
C30 H29A 3.5226 no .
C30 H29C 2.8431 no .
C31 H33 3.2999 no .
C31 H35 3.3297 no .
C31 H38 2.6755 no .
C31 H44 2.8130 no .
C31 H54 3.2734 no .
C32 H34 3.2801 no .
C32 H36 3.2109 no .
C32 H38 3.5036 no .
C32 H54 3.1942 no .
C33 H35 3.2831 no .
C34 H32 3.2596 no .
C34 H36 3.2175 no .
C35 H33 3.2847 no .
C35 H38 3.5752 no .
C36 H32 3.2206 no .
C36 H34 3.2323 no .
C36 H38 2.6971 no .
C36 H44 2.6920 no .
C37 H36 2.8671 no .
C37 H39 3.2944 no .
C37 H41 3.2994 no .
C37 H44 3.4798 no .
C37 H48 3.5504 no .
C37 H50 2.5979 no .
C38 H36 2.8319 no .
C38 H40 3.2600 no .
C38 H42 3.1972 no .
C38 H50 2.9076 no .
C39 H41 3.2016 no .
C40 H38 3.2329 no .
C40 H42 3.2509 no .
C41 H39 3.2062 no .
C42 H38 3.1973 no .
C42 H40 3.2699 no .
C42 H48 3.4511 no .
C42 H50 3.2488 no .
C43 H36 3.4116 no .
C43 H42 2.6411 no .
C43 H45 3.3473 no .
C43 H47 3.2775 no .
C43 H54 2.8919 no .
C44 H36 3.1579 no .
C44 H42 3.4056 no .
C44 H46 3.2639 no .
C44 H48 3.2156 no .
C45 H47 3.2068 no .
C46 H44 3.2464 no .
C46 H48 3.1747 no .
C47 H42 3.4352 no .
C47 H45 3.2129 no .
C48 H42 2.6974 no .
C48 H44 3.2249 no .
C48 H46 3.1866 no .
C48 H54 3.0322 no .
C49 H32 2.5924 no .
C49 H38 3.5622 no .
C49 H42 3.5323 no .
C49 H48 2.6947 no .
C49 H51 3.3088 no .
C49 H53 3.3360 no .
C50 H32 3.4255 no .
C50 H48 3.5521 no .
C50 H52 3.2314 no .
C50 H54 3.2212 no .
C51 H53 3.1937 no .
C52 H50 3.2170 no .
C52 H54 3.2112 no .
C53 H32 3.4052 no .
C53 H51 3.1911 no .
C54 H32 2.5752 no .
C54 H48 2.8342 no .
C54 H50 3.2262 no .
C54 H52 3.2259 no .
C55 H57 3.2943 no .
C55 H59 3.2764 no .
C55 H62 2.8329 no .
C55 H68 2.6086 no .
C55 H74 3.5475 no .
C55 H78 3.5692 no .
C56 H58 3.2853 no .
C56 H60 3.2271 no .
C56 H68 3.2804 no .
C56 H74 3.3277 no .
C57 H59 3.2012 no .
C58 H56 3.2693 no .
C58 H60 3.2377 no .
C59 H57 3.2023 no .
C59 H68 3.5817 no .
C60 H56 3.2286 no .
C60 H58 3.2539 no .
C60 H62 2.7881 no .
C60 H68 2.8231 no .
C61 H60 2.7905 no .
C61 H63 3.2704 no .
C61 H65 3.2927 no .
C61 H72 3.3747 no .
C61 H78 2.6439 no .
C62 H60 2.7188 no .
C62 H64 3.2456 no .
C62 H66 3.2282 no .
C62 H78 2.5916 no .
C63 H65 3.2113 no .
C63 H78 3.4514 no .
C64 H62 3.2347 no .
C64 H66 3.2406 no .
C65 H63 3.2047 no .
C66 H62 3.2290 no .
C66 H64 3.2585 no .
C66 H72 3.1587 no .
C66 H78 3.5356 no .
C67 H56 3.4527 no .
C67 H66 2.6048 no .
C67 H69 3.3119 no .
C67 H71 3.3250 no .
C67 H74 2.7993 no .
C68 H66 3.5167 no .
C68 H70 3.2342 no .
C68 H72 3.1962 no .
C69 H71 3.2305 no .
C70 H68 3.2138 no .
C70 H72 3.2206 no .
C71 H66 3.3915 no .
C71 H69 3.2327 no .
C72 H66 2.5369 no .
C72 H68 3.2029 no .
C72 H70 3.2334 no .
C72 H74 2.8786 no .
C73 H56 2.6389 no .
C73 H62 3.4416 no .
C73 H72 2.8390 no .
C73 H75 3.3089 no .
C73 H77 3.3391 no .
C74 H56 2.6441 no .
C74 H72 2.9196 no .
C74 H76 3.2511 no .
C74 H78 3.2306 no .
C75 H56 3.5335 no .
C75 H77 3.2299 no .
C76 H74 3.2341 no .
C76 H78 3.2535 no .
C77 H75 3.2270 no .
C78 H56 3.5538 no .
C78 H62 3.2402 no .
C78 H74 3.2324 no .
C78 H76 3.2705 no .
B1 H32 2.7933 no .
B1 H36 2.7837 no .
B1 H38 2.7464 no .
B1 H42 2.8398 no .
B1 H44 2.7968 no .
B1 H48 2.8598 no .
B1 H50 2.8367 no .
B1 H54 2.8107 no .
B2 H56 2.7555 no .
B2 H60 2.8469 no .
B2 H62 2.8072 no .
B2 H66 2.7911 no .
B2 H68 2.8050 no .
B2 H72 2.8015 no .
B2 H74 2.8337 no .
B2 H78 2.7792 no .
H2 H3 2.4404 no .
H2 H5B 2.6787 no .
H2 H6B 3.2616 no .
H3 H4A 3.3658 no .
H3 H4C 2.6083 no .
H4A H29C 3.0563 no .
H4A H30B 3.0082 no .
H4B H29B 2.8959 no .
H4B H29C 2.4000 no .
H4B H30B 3.2940 no .
H4C H29C 3.2897 no .
H5A H6A 2.2979 no .
H5A H6B 2.8132 no .
H5A H17B 3.5655 no .
H5A H17C 2.7677 no .
H5A H18C 3.3206 no .
H5B H6A 2.2877 no .
H5B H6B 2.2792 no .
H6A H8 2.8434 no .
H6B H8 2.6289 no .
H8 H9 2.4376 no .
H9 H10A 2.6977 no .
H9 H10B 2.9998 no .
H10A H30B 3.2563 no .
H10A H30C 2.8424 no .
H10B H26A 2.9896 no .
H10B H30C 3.1467 no .
H10C H26A 3.0840 no .
H10C H30B 2.5817 no .
H10C H30C 2.3789 no .
H16A H17A 3.2377 no .
H16A H17B 2.2965 no .
H16B H17A 3.2838 no .
H16B H17B 3.1160 no .
H16B H20A 3.4325 no .
H16B H20C 3.5106 no .
H16C H20A 2.9680 no .
H16C H20C 2.3620 no .
H17A H18B 3.5211 no .
H17A H18C 3.3969 no .
H17C H18B 3.2045 no .
H17C H18C 2.3719 no .
H18A H19B 3.2959 no .
H18A H19C 2.2057 no .
H18B H19C 3.2897 no .
H19A H20B 2.3800 no .
H19A H27C 3.5859 no .
H19A H28A 2.9845 no .
H19A H28C 2.6611 no .
H19B H20B 2.9860 no .
H20B H27B 3.3237 no .
H20B H27C 2.5473 no .
H20B H28C 3.3021 no .
H20C H27B 2.6909 no .
H20C H27C 2.7883 no .
H26A H27B 3.4125 no .
H26A H30C 2.6152 no .
H26B H27A 2.8546 no .
H26B H27B 2.3391 no .
H26C H30A 3.3362 no .
H26C H30C 2.6378 no .
H27A H28C 3.2946 no .
H27C H28B 3.3691 no .
H27C H28C 2.2265 no .
H28A H29A 3.3098 no .
H28A H29B 2.3404 no .
H28B H29A 3.1790 no .
H28B H29B 2.9990 no .
H29A H30A 3.3696 no .
H29A H30B 3.5114 no .
H29C H30A 2.9900 no .
H29C H30B 2.4257 no .
H32 H33 2.2820 no .
H32 H54 2.5979 no .
H33 H34 2.4103 no .
H34 H35 2.3674 no .
H35 H36 2.2364 no .
H36 H38 2.6206 no .
H36 H44 2.4301 no .
H38 H39 2.3006 no .
H38 H50 3.0775 no .
H39 H40 2.3310 no .
H40 H41 2.3358 no .
H41 H42 2.2978 no .
H42 H48 2.7729 no .
H44 H45 2.3741 no .
H45 H46 2.3034 no .
H46 H47 2.3081 no .
H47 H48 2.2283 no .
H48 H54 2.8059 no .
H50 H51 2.3320 no .
H51 H52 2.2703 no .
H52 H53 2.2918 no .
H53 H54 2.3355 no .
H56 H57 2.3446 no .
H56 H74 2.5952 no .
H57 H58 2.3423 no .
H58 H59 2.2968 no .
H59 H60 2.3054 no .
H60 H62 2.5047 no .
H60 H68 2.9954 no .
H62 H63 2.2821 no .
H62 H78 2.5323 no .
H63 H64 2.3148 no .
H64 H65 2.3362 no .
H65 H66 2.3178 no .
H66 H72 2.4804 no .
H68 H69 2.3196 no .
H69 H70 2.2940 no .
H70 H71 2.3513 no .
H71 H72 2.2975 no .
H72 H74 2.7431 no .
H74 H75 2.2977 no .
H75 H76 2.3103 no .
H76 H77 2.3502 no .
H77 H78 2.3291 no .
S1 H33 3.5385 no 3_657
N1 H54 3.0669 no .
N3 H41 2.9388 no 1_655
N3 H58 2.8958 no .
N3 H59 3.4184 no .
N91 H41 3.0699 no 1_655
N91 H42 3.3673 no 1_655
N91 H58 3.0490 no .
C2 H32 3.3477 no .
C2 H40 3.5018 no 1_655
C2 H54 2.8749 no .
C2 H69 3.1471 no 3_667
C3 H40 3.3036 no 1_655
C4 H32 3.3834 no 3_657
C4 H50 3.3995 no 1_655
C5 H54 3.3474 no .
C6 H59 3.3070 no .
C6 H60 3.4911 no 3_667
C6 H68 3.4540 no 3_667
C7 H41 3.1000 no 1_655
C7 H58 3.0570 no .
C8 H41 2.8245 no 1_655
C8 H58 2.8403 no .
C8 H59 3.3488 no .
C8 H60 3.1969 no 3_667
C9 H41 2.9002 no 1_655
C9 H42 3.4202 no 1_655
C9 H58 2.9472 no .
C9 H63 3.4715 no 1_655
C9 H64 3.3785 no 1_655
C10 H42 3.2535 no 1_655
C10 H63 3.3346 no 1_655
C11 H71 3.2114 no 2_546
C12 H71 3.2836 no 2_546
C13 H71 3.4925 no 2_546
C13 H72 3.1645 no 2_546
C14 H71 3.5583 no 2_546
C14 H72 2.7084 no 2_546
C15 H71 3.3811 no 2_546
C15 H72 3.2249 no 2_546
C16 H28B 3.3878 no 2_656
C16 H39 3.5817 no 4_554
C16 H56 3.4088 no .
C17 H78 3.5081 no .
C18 H30A 3.1238 no 1_455
C18 H53 3.1957 no .
C18 H75 3.5961 no 2_546
C19 H72 2.8444 no 2_546
C20 H36 3.0856 no 4_554
C20 H65 3.4917 no 2_546
C20 H66 3.3873 no 2_546
C21 H74 3.0607 no 2_646
C22 H74 3.1300 no 2_646
C23 H56 3.4879 no 2_646
C23 H74 3.3639 no 2_646
C24 H74 3.4288 no 2_646
C24 H75 3.1366 no 2_646
C25 H74 3.2412 no 2_646
C25 H75 3.1361 no 2_646
C26 H71 3.5809 no 2_646
C27 H35 3.4899 no 4_554
C27 H44 3.5441 no 4_554
C28 H56 3.3064 no 2_646
C28 H57 3.2372 no 2_646
C29 H38 2.8296 no 3_657
C29 H51 3.1706 no 1_655
C29 H75 3.1812 no 2_646
C30 H18B 3.0674 no 1_655
C30 H48 3.3925 no 1_655
C30 H75 3.2913 no 2_646
C31 H2 3.1346 no .
C31 H69 3.4591 no 3_667
C32 H2 2.8115 no .
C32 H4B 3.5339 no 3_657
C32 H4C 3.3569 no 3_657
C32 H29B 3.5350 no 3_657
C33 H2 3.2873 no .
C33 H29B 3.4227 no 3_657
C33 H70 3.5842 no 3_667
C34 H28A 3.1147 no 3_657
C34 H29B 3.3172 no 3_657
C34 H70 3.1223 no 3_667
C35 H20C 3.5552 no 4_455
C35 H26B 3.5963 no 4_455
C35 H27B 3.1063 no 4_455
C35 H28A 3.4701 no 3_657
C35 H29B 3.4051 no 3_657
C35 H69 3.3240 no 3_667
C35 H70 3.4707 no 3_667
C36 H20C 3.1742 no 4_455
C36 H27B 3.3068 no 4_455
C36 H29B 3.5011 no 3_657
C36 H69 3.2577 no 3_667
C38 H20A 3.2792 no 4_455
C38 H29A 3.1847 no 3_657
C38 H51 2.9476 no 3_557
C39 H16B 3.5766 no 4_455
C39 H20A 3.0306 no 4_455
C39 H29A 3.3600 no 3_657
C39 H51 3.0834 no 3_557
C39 H52 3.0733 no 3_557
C39 H76 3.5802 no 4_455
C40 H20A 3.1780 no 4_455
C40 H66 3.5818 no 3_567
C41 H4A 3.3443 no 1_455
C41 H20A 3.5096 no 4_455
C41 H65 3.3995 no 3_567
C41 H66 3.4542 no 3_567
C42 H4A 3.4301 no 1_455
C42 H10A 3.3810 no 1_455
C42 H65 3.3899 no 3_567
C43 H2 3.5773 no .
C43 H5B 2.8303 no .
C44 H5B 2.8813 no .
C44 H68 3.4826 no 3_667
C44 H69 3.1763 no 3_667
C45 H5B 2.9016 no .
C45 H6A 3.3365 no .
C45 H6B 3.4661 no .
C45 H59 3.5871 no 3_667
C45 H68 3.1776 no 3_667
C46 H5B 2.8496 no .
C46 H6A 3.1096 no .
C46 H59 3.4443 no 3_667
C46 H62 3.3989 no .
C46 H63 3.1885 no .
C47 H5A 3.5091 no .
C47 H5B 2.7525 no .
C47 H10A 3.1195 no 1_455
C47 H17C 3.5157 no .
C47 H62 3.2680 no .
C47 H63 3.0268 no .
C48 H5B 2.7007 no .
C48 H10A 3.0572 no 1_455
C49 H4C 3.1917 no 3_657
C50 H4A 3.3239 no 1_455
C50 H4C 2.7573 no 3_657
C50 H30A 3.5302 no 1_455
C50 H30B 3.2118 no 1_455
C50 H50 3.4629 no 3_557
C50 H51 3.3046 no 3_557
C51 H3 3.5952 no 3_657
C51 H4A 3.5439 no 3_657
C51 H4C 2.7041 no 3_657
C51 H29A 3.5637 no 1_455
C51 H29C 3.0025 no 1_455
C51 H30A 3.1183 no 1_455
C51 H30B 3.1958 no 1_455
C51 H39 3.5767 no 3_557
C51 H50 3.1640 no 3_557
C52 H3 2.8672 no 3_657
C52 H4C 3.0506 no 3_657
C52 H30A 2.9382 no 1_455
C52 H39 3.3377 no 3_557
C52 H75 3.1568 no 2_546
C52 H76 3.3526 no 2_546
C53 H3 2.9325 no 3_657
C53 H4C 3.4080 no 3_657
C53 H18A 3.1806 no .
C53 H18C 3.2768 no .
C53 H30A 3.1790 no 1_455
C54 H2 3.5601 no .
C54 H4C 3.4531 no 3_657
C54 H18C 3.5031 no .
C54 H30A 3.5655 no 1_455
C55 H17B 3.2834 no .
C56 H16A 2.9908 no .
C56 H17B 2.9220 no .
C56 H27A 3.4723 no 2_656
C56 H28B 3.2063 no 2_656
C57 H16A 3.0794 no .
C57 H17B 3.1173 no .
C57 H28B 3.1783 no 2_656
C57 H28C 3.5870 no 2_656
C57 H45 3.4975 no 3_667
C58 H6A 3.3291 no .
C58 H45 3.0050 no 3_667
C59 H6A 2.8986 no .
C59 H45 2.8359 no 3_667
C59 H46 3.2508 no 3_667
C59 H59 3.2116 no 3_667
C60 H6A 3.5811 no 3_667
C60 H8 3.2849 no 3_667
C60 H45 3.2215 no 3_667
C60 H46 3.5158 no .
C60 H59 3.3464 no 3_667
C61 H8 2.8331 no 3_667
C61 H19B 3.3470 no 2_556
C62 H8 2.8744 no 3_667
C62 H46 3.2678 no .
C62 H47 3.2120 no .
C63 H8 3.0711 no 3_667
C63 H9 3.4136 no 1_455
C63 H9 3.2765 no 3_667
C63 H10B 3.4215 no 1_455
C63 H46 3.3323 no .
C63 H47 3.2355 no .
C64 H8 3.2877 no 3_667
C64 H9 3.4270 no 1_455
C64 H9 2.7595 no 3_667
C65 H8 3.2085 no 3_667
C65 H9 3.0546 no 3_667
C65 H20B 3.4456 no 2_556
C65 H41 3.5448 no 3_567
C66 H8 2.9637 no 3_667
C66 H19B 3.0615 no 2_556
C66 H20A 3.5642 no 2_556
C66 H20B 3.5648 no 2_556
C66 H41 3.5208 no 3_567
C67 H27A 3.1689 no 2_656
C68 H6B 2.9573 no 3_667
C68 H27A 2.6209 no 2_656
C68 H45 3.5142 no 3_667
C69 H2 3.1189 no 3_667
C69 H6B 3.3283 no 3_667
C69 H26B 3.4521 no 2_656
C69 H27A 2.8741 no 2_656
C69 H27B 3.5030 no 2_656
C69 H40 3.2490 no 3_567
C69 H44 3.3386 no 3_667
C70 H26B 2.9888 no 2_656
C70 H27A 3.5606 no 2_656
C70 H40 2.8214 no 3_567
C70 H76 3.5251 no 2_556
C70 H77 3.3143 no 2_556
C71 H26B 3.0962 no 2_656
C71 H26C 3.0636 no 2_656
C71 H40 3.0725 no 3_567
C71 H77 3.3583 no 2_556
C72 H19B 3.0895 no 2_556
C72 H26C 3.4348 no 2_656
C73 H19B 2.8000 no 2_556
C74 H18B 3.4746 no 2_556
C74 H19B 3.2249 no 2_556
C75 H16B 3.1890 no .
C75 H18A 3.2350 no 2_556
C75 H18B 3.3442 no 2_556
C75 H19C 3.4819 no 2_556
C75 H29A 3.2128 no 2_656
C75 H30A 3.4434 no 2_656
C75 H52 3.1841 no 2_556
C76 H16B 3.0436 no .
C76 H18A 3.5487 no 2_556
C76 H19C 3.3009 no 2_556
C76 H39 3.2760 no 4_554
C76 H52 3.1119 no 2_556
C76 H70 3.3705 no 2_546
C77 H16B 3.3165 no .
C77 H17A 3.1816 no .
C77 H19B 3.4529 no 2_556
C77 H19C 3.2976 no 2_556
C77 H34 3.4905 no 4_454
C77 H70 3.3588 no 2_546
C77 H71 3.3680 no 2_546
C78 H17A 2.9132 no .
C78 H19B 2.9110 no 2_556
C78 H19C 3.4294 no 2_556
B2 H19B 3.4217 no 2_556
H2 C31 3.1346 no .
H2 C32 2.8115 no .
H2 C33 3.2873 no .
H2 C43 3.5773 no .
H2 C54 3.5601 no .
H2 C69 3.1189 no 3_667
H2 H32 2.8308 no .
H2 H33 3.5527 no .
H2 H44 3.5904 no .
H2 H54 2.7683 no .
H2 H69 2.4167 no 3_667
H2 H70 3.5650 no 3_667
H3 C51 3.5952 no 3_657
H3 C52 2.8672 no 3_657
H3 C53 2.9325 no 3_657
H3 H32 3.5354 no .
H3 H33 3.2075 no .
H3 H40 3.3356 no 1_655
H3 H52 2.8324 no 3_657
H3 H53 2.9441 no 3_657
H4A C41 3.3443 no 1_655
H4A C42 3.4301 no 1_655
H4A C50 3.3239 no 1_655
H4A C51 3.5439 no 3_657
H4A H41 3.5685 no 1_655
H4A H50 2.6561 no 1_655
H4A H51 3.5770 no 1_655
H4A H51 3.4343 no 3_657
H4B C32 3.5339 no 3_657
H4B H32 3.2762 no 3_657
H4C C32 3.3569 no 3_657
H4C C49 3.1917 no 3_657
H4C C50 2.7573 no 3_657
H4C C51 2.7041 no 3_657
H4C C52 3.0506 no 3_657
H4C C53 3.4080 no 3_657
H4C C54 3.4531 no 3_657
H4C H32 2.7665 no 3_657
H4C H50 3.3182 no 1_655
H4C H50 3.1085 no 3_657
H4C H51 3.0330 no 3_657
H4C H52 3.5498 no 3_657
H5A C47 3.5091 no .
H5A H54 3.5216 no .
H5B C43 2.8303 no .
H5B C44 2.8813 no .
H5B C45 2.9016 no .
H5B C46 2.8496 no .
H5B C47 2.7525 no .
H5B C48 2.7007 no .
H5B H44 3.4811 no .
H5B H45 3.4950 no .
H5B H46 3.4320 no .
H5B H47 3.2974 no .
H5B H48 3.2086 no .
H5B H54 2.8997 no .
H6A C45 3.3365 no .
H6A C46 3.1096 no .
H6A C58 3.3291 no .
H6A C59 2.8986 no .
H6A C60 3.5811 no 3_667
H6A H45 3.4289 no .
H6A H46 3.0545 no .
H6A H58 3.2753 no .
H6A H59 2.4644 no .
H6A H59 3.4191 no 3_667
H6A H60 3.0632 no 3_667
H6A H68 3.5752 no 3_667
H6B C45 3.4661 no .
H6B C68 2.9573 no 3_667
H6B C69 3.3283 no 3_667
H6B H41 3.4598 no 1_655
H6B H45 3.4461 no .
H6B H60 3.1474 no 3_667
H6B H68 2.5361 no 3_667
H6B H69 3.2352 no 3_667
H8 C60 3.2849 no 3_667
H8 C61 2.8331 no 3_667
H8 C62 2.8744 no 3_667
H8 C63 3.0711 no 3_667
H8 C64 3.2877 no 3_667
H8 C65 3.2085 no 3_667
H8 C66 2.9637 no 3_667
H8 H41 3.2235 no 1_655
H8 H46 3.5468 no 3_667
H8 H58 3.2501 no .
H8 H59 3.1843 no .
H8 H60 2.3759 no 3_667
H8 H62 3.3459 no 3_667
H8 H63 3.5884 no 3_667
H8 H66 3.4515 no 3_667
H9 C63 3.4136 no 1_655
H9 C63 3.2765 no 3_667
H9 C64 3.4270 no 1_655
H9 C64 2.7595 no 3_667
H9 C65 3.0546 no 3_667
H9 H41 3.3371 no 1_655
H9 H42 3.4039 no 1_655
H9 H58 3.4298 no .
H9 H63 2.7531 no 1_655
H9 H63 3.5629 no 3_667
H9 H64 2.8092 no 1_655
H9 H64 2.7903 no 3_667
H9 H65 3.2447 no 3_667
H10A C42 3.3810 no 1_655
H10A C47 3.1195 no 1_655
H10A C48 3.0572 no 1_655
H10A H42 2.5267 no 1_655
H10A H47 2.9042 no 1_655
H10A H48 2.7848 no 1_655
H10A H63 2.9966 no 1_655
H10B C63 3.4215 no 1_655
H10B H63 2.9277 no 1_655
H10C H42 3.5437 no 1_655
H16A C56 2.9908 no .
H16A C57 3.0794 no .
H16A H28B 2.8847 no 2_656
H16A H56 2.6188 no .
H16A H57 2.7675 no .
H16B C39 3.5766 no 4_554
H16B C75 3.1890 no .
H16B C76 3.0436 no .
H16B C77 3.3165 no .
H16B H29A 3.3464 no 2_656
H16B H39 2.8980 no 4_554
H16B H56 3.3740 no .
H16B H71 3.2778 no 2_546
H16B H75 3.4844 no .
H16B H76 3.3082 no .
H16C H28B 3.1526 no 2_656
H16C H29A 3.4176 no 2_656
H16C H35 3.2646 no 4_554
H16C H36 3.3000 no 4_554
H16C H38 3.5401 no 4_554
H16C H39 3.4309 no 4_554
H17A C77 3.1816 no .
H17A C78 2.9132 no .
H17A H26C 3.4779 no 1_455
H17A H47 3.5397 no .
H17A H62 3.2622 no .
H17A H71 3.4812 no 2_546
H17A H77 3.1354 no .
H17A H78 2.6670 no .
H17B C55 3.2834 no .
H17B C56 2.9220 no .
H17B C57 3.1173 no .
H17B H56 3.1271 no .
H17B H57 3.4004 no .
H17B H62 3.4792 no .
H17B H78 3.5500 no .
H17C C47 3.5157 no .
H17C H47 2.9307 no .
H17C H62 3.5527 no .
H18A C53 3.1806 no .
H18A C75 3.2350 no 2_546
H18A C76 3.5487 no 2_546
H18A H30A 3.3027 no 1_455
H18A H53 2.6085 no .
H18A H75 3.1813 no 2_546
H18B C30 3.0674 no 1_455
H18B C74 3.4746 no 2_546
H18B C75 3.3442 no 2_546
H18B H26C 2.7544 no 1_455
H18B H30A 2.4674 no 1_455
H18B H30C 2.9438 no 1_455
H18B H72 3.3319 no 2_546
H18B H74 3.2867 no 2_546
H18B H75 3.0940 no 2_546
H18C C53 3.2768 no .
H18C C54 3.5031 no .
H18C H30A 3.1440 no 1_455
H18C H30C 3.5546 no 1_455
H18C H48 3.4630 no .
H18C H53 2.9610 no .
H18C H54 3.3361 no .
H19B C61 3.3470 no 2_546
H19B C66 3.0615 no 2_546
H19B C72 3.0895 no 2_546
H19B C73 2.8000 no 2_546
H19B C74 3.2249 no 2_546
H19B C77 3.4529 no 2_546
H19B C78 2.9110 no 2_546
H19B B2 3.4217 no 2_546
H19B H66 2.8263 no 2_546
H19B H72 2.2109 no 2_546
H19B H78 3.1931 no 2_546
H19C C75 3.4819 no 2_546
H19C C76 3.3009 no 2_546
H19C C77 3.2976 no 2_546
H19C C78 3.4294 no 2_546
H19C H34 3.0885 no 3_657
H19C H72 3.3554 no 2_546
H20A C38 3.2792 no 4_554
H20A C39 3.0306 no 4_554
H20A C40 3.1780 no 4_554
H20A C41 3.5096 no 4_554
H20A C66 3.5642 no 2_546
H20A H36 3.0896 no 4_554
H20A H39 3.3178 no 4_554
H20A H40 3.5555 no 4_554
H20A H65 3.1328 no 2_546
H20A H66 2.8645 no 2_546
H20A H72 3.5575 no 2_546
H20B C65 3.4456 no 2_546
H20B C66 3.5648 no 2_546
H20B H36 3.4702 no 4_554
H20B H65 2.9480 no 2_546
H20B H66 3.1706 no 2_546
H20C C35 3.5552 no 4_554
H20C C36 3.1742 no 4_554
H20C H35 3.1539 no 4_554
H20C H36 2.3259 no 4_554
H26B C35 3.5963 no 4_554
H26B C69 3.4521 no 2_646
H26B C70 2.9888 no 2_646
H26B C71 3.0962 no 2_646
H26B H35 2.9348 no 4_554
H26B H70 3.1430 no 2_646
H26B H71 3.2991 no 2_646
H26B H77 3.3224 no 1_655
H26C C71 3.0636 no 2_646
H26C C72 3.4348 no 2_646
H26C H17A 3.4779 no 1_655
H26C H18B 2.7544 no 1_655
H26C H71 2.9548 no 2_646
H26C H72 3.5503 no 2_646
H26C H74 3.3740 no 2_646
H26C H77 3.4361 no 1_655
H27A C56 3.4723 no 2_646
H27A C67 3.1689 no 2_646
H27A C68 2.6209 no 2_646
H27A C69 2.8741 no 2_646
H27A C70 3.5606 no 2_646
H27A H44 3.2582 no 4_554
H27A H56 3.2980 no 2_646
H27A H68 2.6996 no 2_646
H27A H69 3.0969 no 2_646
H27A H74 3.3147 no 2_646
H27B C35 3.1063 no 4_554
H27B C36 3.3068 no 4_554
H27B C69 3.5030 no 2_646
H27B H35 2.5195 no 4_554
H27B H36 2.9423 no 4_554
H27B H44 3.3904 no 4_554
H27B H69 3.4789 no 2_646
H27C H44 3.3966 no 4_554
H28A C34 3.1147 no 3_657
H28A C35 3.4701 no 3_657
H28A H34 2.8533 no 3_657
H28A H35 3.5181 no 3_657
H28B C16 3.3878 no 2_646
H28B C56 3.2063 no 2_646
H28B C57 3.1783 no 2_646
H28B H16A 2.8847 no 2_646
H28B H16C 3.1526 no 2_646
H28B H56 2.6133 no 2_646
H28B H57 2.5750 no 2_646
H28C C57 3.5870 no 2_646
H28C H56 3.4823 no 2_646
H28C H57 3.0235 no 2_646
H29A C38 3.1847 no 3_657
H29A C39 3.3600 no 3_657
H29A C51 3.5637 no 1_655
H29A C75 3.2128 no 2_646
H29A H16B 3.3464 no 2_646
H29A H16C 3.4176 no 2_646
H29A H38 2.4502 no 3_657
H29A H39 2.8364 no 3_657
H29A H51 3.0108 no 1_655
H29A H52 3.3756 no 1_655
H29A H75 2.5460 no 2_646
H29B C32 3.5350 no 3_657
H29B C33 3.4227 no 3_657
H29B C34 3.3172 no 3_657
H29B C35 3.4051 no 3_657
H29B C36 3.5011 no 3_657
H29B H38 2.7123 no 3_657
H29C C51 3.0025 no 1_655
H29C H38 2.8560 no 3_657
H29C H51 2.4742 no 1_655
H29C H75 3.4775 no 2_646
H30A C18 3.1238 no 1_655
H30A C50 3.5302 no 1_655
H30A C51 3.1183 no 1_655
H30A C52 2.9382 no 1_655
H30A C53 3.1790 no 1_655
H30A C54 3.5655 no 1_655
H30A C75 3.4434 no 2_646
H30A H18A 3.3027 no 1_655
H30A H18B 2.4674 no 1_655
H30A H18C 3.1440 no 1_655
H30A H48 3.3529 no 1_655
H30A H51 3.4870 no 1_655
H30A H52 3.2061 no 1_655
H30A H53 3.5862 no 1_655
H30A H75 2.6091 no 2_646
H30B C50 3.2118 no 1_655
H30B C51 3.1958 no 1_655
H30B H48 3.3010 no 1_655
H30B H50 3.4016 no 1_655
H30B H51 3.3806 no 1_655
H30C H18B 2.9438 no 1_655
H30C H18C 3.5546 no 1_655
H30C H48 2.9693 no 1_655
H32 C2 3.3477 no .
H32 C4 3.3834 no 3_657
H32 H2 2.8308 no .
H32 H3 3.5354 no .
H32 H4B 3.2762 no 3_657
H32 H4C 2.7665 no 3_657
H33 S1 3.5385 no 3_657
H33 H2 3.5527 no .
H33 H3 3.2075 no .
H33 H53 2.7591 no 3_657
H34 C77 3.4905 no 4_555
H34 H19C 3.0885 no 3_657
H34 H28A 2.8533 no 3_657
H34 H70 3.1255 no 3_667
H34 H76 3.5526 no 4_555
H34 H77 3.0876 no 4_555
H35 C27 3.4899 no 4_455
H35 H16C 3.2646 no 4_455
H35 H20C 3.1539 no 4_455
H35 H26B 2.9348 no 4_455
H35 H27B 2.5195 no 4_455
H35 H28A 3.5181 no 3_657
H36 C20 3.0856 no 4_455
H36 H16C 3.3000 no 4_455
H36 H20A 3.0896 no 4_455
H36 H20B 3.4702 no 4_455
H36 H20C 2.3259 no 4_455
H36 H27B 2.9423 no 4_455
H38 C29 2.8296 no 3_657
H38 H16C 3.5401 no 4_455
H38 H29A 2.4502 no 3_657
H38 H29B 2.7123 no 3_657
H38 H29C 2.8560 no 3_657
H38 H51 2.8281 no 3_557
H39 C16 3.5817 no 4_455
H39 C51 3.5767 no 3_557
H39 C52 3.3377 no 3_557
H39 C76 3.2760 no 4_455
H39 H16B 2.8980 no 4_455
H39 H16C 3.4309 no 4_455
H39 H20A 3.3178 no 4_455
H39 H29A 2.8364 no 3_657
H39 H51 3.0747 no 3_557
H39 H52 2.5676 no 3_557
H39 H75 3.3216 no 4_455
H39 H76 2.7326 no 4_455
H40 C2 3.5018 no 1_455
H40 C3 3.3036 no 1_455
H40 C69 3.2490 no 3_567
H40 C70 2.8214 no 3_567
H40 C71 3.0725 no 3_567
H40 H3 3.3356 no 1_455
H40 H20A 3.5555 no 4_455
H40 H66 3.4967 no 3_567
H40 H70 2.9351 no 3_567
H40 H71 3.3552 no 3_567
H41 N3 2.9388 no 1_455
H41 N91 3.0699 no 1_455
H41 C7 3.1000 no 1_455
H41 C8 2.8245 no 1_455
H41 C9 2.9002 no 1_455
H41 C65 3.5448 no 3_567
H41 C66 3.5208 no 3_567
H41 H4A 3.5685 no 1_455
H41 H6B 3.4598 no 1_455
H41 H8 3.2235 no 1_455
H41 H9 3.3371 no 1_455
H41 H65 3.3296 no 3_567
H41 H66 3.2638 no 3_567
H42 N91 3.3673 no 1_455
H42 C9 3.4202 no 1_455
H42 C10 3.2535 no 1_455
H42 H9 3.4039 no 1_455
H42 H10A 2.5267 no 1_455
H42 H10C 3.5437 no 1_455
H42 H65 3.2815 no 3_567
H44 C27 3.5441 no 4_455
H44 C69 3.3386 no 3_667
H44 H2 3.5904 no .
H44 H5B 3.4811 no .
H44 H27A 3.2582 no 4_455
H44 H27B 3.3904 no 4_455
H44 H27C 3.3966 no 4_455
H44 H68 3.2028 no 3_667
H44 H69 2.6231 no 3_667
H45 C57 3.4975 no 3_667
H45 C58 3.0050 no 3_667
H45 C59 2.8359 no 3_667
H45 C60 3.2215 no 3_667
H45 C68 3.5142 no 3_667
H45 H5B 3.4950 no .
H45 H6A 3.4289 no .
H45 H6B 3.4461 no .
H45 H58 3.3149 no 3_667
H45 H59 3.0421 no 3_667
H45 H68 2.6269 no 3_667
H46 C59 3.2508 no 3_667
H46 C60 3.5158 no .
H46 C62 3.2678 no .
H46 C63 3.3323 no .
H46 H5B 3.4320 no .
H46 H6A 3.0545 no .
H46 H8 3.5468 no 3_667
H46 H58 3.5946 no 3_667
H46 H59 3.5398 no .
H46 H59 2.7417 no 3_667
H46 H60 2.9820 no .
H46 H62 2.8385 no .
H46 H63 2.9222 no .
H47 C62 3.2120 no .
H47 C63 3.2355 no .
H47 H5B 3.2974 no .
H47 H10A 2.9042 no 1_455
H47 H17A 3.5397 no .
H47 H17C 2.9307 no .
H47 H62 2.5630 no .
H47 H63 2.6107 no .
H48 C30 3.3925 no 1_455
H48 H5B 3.2086 no .
H48 H10A 2.7848 no 1_455
H48 H18C 3.4630 no .
H48 H30A 3.3529 no 1_455
H48 H30B 3.3010 no 1_455
H48 H30C 2.9693 no 1_455
H50 C4 3.3995 no 1_455
H50 C50 3.4629 no 3_557
H50 C51 3.1640 no 3_557
H50 H4A 2.6561 no 1_455
H50 H4C 3.3182 no 1_455
H50 H4C 3.1085 no 3_657
H50 H30B 3.4016 no 1_455
H50 H50 3.0836 no 3_557
H50 H51 2.5094 no 3_557
H51 C29 3.1706 no 1_455
H51 C38 2.9476 no 3_557
H51 C39 3.0834 no 3_557
H51 C50 3.3046 no 3_557
H51 H4A 3.5770 no 1_455
H51 H4A 3.4343 no 3_657
H51 H4C 3.0330 no 3_657
H51 H29A 3.0108 no 1_455
H51 H29C 2.4742 no 1_455
H51 H30A 3.4870 no 1_455
H51 H30B 3.3806 no 1_455
H51 H38 2.8281 no 3_557
H51 H39 3.0747 no 3_557
H51 H50 2.5094 no 3_557
H52 C39 3.0733 no 3_557
H52 C75 3.1841 no 2_546
H52 C76 3.1119 no 2_546
H52 H3 2.8324 no 3_657
H52 H4C 3.5498 no 3_657
H52 H29A 3.3756 no 1_455
H52 H30A 3.2061 no 1_455
H52 H39 2.5676 no 3_557
H52 H75 2.6071 no 2_546
H52 H76 2.4645 no 2_546
H53 C18 3.1957 no .
H53 H3 2.9441 no 3_657
H53 H18A 2.6085 no .
H53 H18C 2.9610 no .
H53 H30A 3.5862 no 1_455
H53 H33 2.7591 no 3_657
H53 H76 3.5657 no 2_546
H54 N1 3.0669 no .
H54 C2 2.8749 no .
H54 C5 3.3474 no .
H54 H2 2.7683 no .
H54 H5A 3.5216 no .
H54 H5B 2.8997 no .
H54 H18C 3.3361 no .
H56 C16 3.4088 no .
H56 C23 3.4879 no 2_656
H56 C28 3.3064 no 2_656
H56 H16A 2.6188 no .
H56 H16B 3.3740 no .
H56 H17B 3.1271 no .
H56 H27A 3.2980 no 2_656
H56 H28B 2.6133 no 2_656
H56 H28C 3.4823 no 2_656
H57 C28 3.2372 no 2_656
H57 H16A 2.7675 no .
H57 H17B 3.4004 no .
H57 H28B 2.5750 no 2_656
H57 H28C 3.0235 no 2_656
H58 N3 2.8958 no .
H58 N91 3.0490 no .
H58 C7 3.0570 no .
H58 C8 2.8403 no .
H58 C9 2.9472 no .
H58 H6A 3.2753 no .
H58 H8 3.2501 no .
H58 H9 3.4298 no .
H58 H45 3.3149 no 3_667
H58 H46 3.5946 no 3_667
H58 H64 3.5341 no 1_655
H59 N3 3.4184 no .
H59 C6 3.3070 no .
H59 C8 3.3488 no .
H59 C45 3.5871 no 3_667
H59 C46 3.4443 no 3_667
H59 C59 3.2116 no 3_667
H59 C60 3.3464 no 3_667
H59 H6A 2.4644 no .
H59 H6A 3.4191 no 3_667
H59 H8 3.1843 no .
H59 H45 3.0421 no 3_667
H59 H46 3.5398 no .
H59 H46 2.7417 no 3_667
H59 H59 2.4995 no 3_667
H59 H60 2.7843 no 3_667
H60 C6 3.4911 no 3_667
H60 C8 3.1969 no 3_667
H60 H6A 3.0632 no 3_667
H60 H6B 3.1474 no 3_667
H60 H8 2.3759 no 3_667
H60 H46 2.9820 no .
H60 H59 2.7843 no 3_667
H62 C46 3.3989 no .
H62 C47 3.2680 no .
H62 H8 3.3459 no 3_667
H62 H17A 3.2622 no .
H62 H17B 3.4792 no .
H62 H17C 3.5527 no .
H62 H46 2.8385 no .
H62 H47 2.5630 no .
H63 C9 3.4715 no 1_455
H63 C10 3.3346 no 1_455
H63 C46 3.1885 no .
H63 C47 3.0268 no .
H63 H8 3.5884 no 3_667
H63 H9 2.7531 no 1_455
H63 H9 3.5629 no 3_667
H63 H10A 2.9966 no 1_455
H63 H10B 2.9277 no 1_455
H63 H46 2.9222 no .
H63 H47 2.6107 no .
H63 H64 3.4848 no 3_567
H64 C9 3.3785 no 1_455
H64 H9 2.8092 no 1_455
H64 H9 2.7903 no 3_667
H64 H58 3.5341 no 1_455
H64 H63 3.4848 no 3_567
H64 H64 3.5925 no 3_567
H65 C20 3.4917 no 2_556
H65 C41 3.3995 no 3_567
H65 C42 3.3899 no 3_567
H65 H9 3.2447 no 3_667
H65 H20A 3.1328 no 2_556
H65 H20B 2.9480 no 2_556
H65 H41 3.3296 no 3_567
H65 H42 3.2815 no 3_567
H66 C20 3.3873 no 2_556
H66 C40 3.5818 no 3_567
H66 C41 3.4542 no 3_567
H66 H8 3.4515 no 3_667
H66 H19B 2.8263 no 2_556
H66 H20A 2.8645 no 2_556
H66 H20B 3.1706 no 2_556
H66 H40 3.4967 no 3_567
H66 H41 3.2638 no 3_567
H68 C6 3.4540 no 3_667
H68 C44 3.4826 no 3_667
H68 C45 3.1776 no 3_667
H68 H6A 3.5752 no 3_667
H68 H6B 2.5361 no 3_667
H68 H27A 2.6996 no 2_656
H68 H44 3.2028 no 3_667
H68 H45 2.6269 no 3_667
H69 C2 3.1471 no 3_667
H69 C31 3.4591 no 3_667
H69 C35 3.3240 no 3_667
H69 C36 3.2577 no 3_667
H69 C44 3.1763 no 3_667
H69 H2 2.4167 no 3_667
H69 H6B 3.2352 no 3_667
H69 H27A 3.0969 no 2_656
H69 H27B 3.4789 no 2_656
H69 H44 2.6231 no 3_667
H70 C33 3.5842 no 3_667
H70 C34 3.1223 no 3_667
H70 C35 3.4707 no 3_667
H70 C76 3.3705 no 2_556
H70 C77 3.3588 no 2_556
H70 H2 3.5650 no 3_667
H70 H26B 3.1430 no 2_656
H70 H34 3.1255 no 3_667
H70 H40 2.9351 no 3_567
H70 H76 2.7546 no 2_556
H70 H77 2.7255 no 2_556
H71 C11 3.2114 no 2_556
H71 C12 3.2836 no 2_556
H71 C13 3.4925 no 2_556
H71 C14 3.5583 no 2_556
H71 C15 3.3811 no 2_556
H71 C26 3.5809 no 2_656
H71 C77 3.3680 no 2_556
H71 H16B 3.2778 no 2_556
H71 H17A 3.4812 no 2_556
H71 H26B 3.2991 no 2_656
H71 H26C 2.9548 no 2_656
H71 H40 3.3552 no 3_567
H71 H76 3.4532 no 2_556
H71 H77 2.8194 no 2_556
H72 C13 3.1645 no 2_556
H72 C14 2.7084 no 2_556
H72 C15 3.2249 no 2_556
H72 C19 2.8444 no 2_556
H72 H18B 3.3319 no 2_556
H72 H19B 2.2109 no 2_556
H72 H19C 3.3554 no 2_556
H72 H20A 3.5575 no 2_556
H72 H26C 3.5503 no 2_656
H74 C21 3.0607 no 2_656
H74 C22 3.1300 no 2_656
H74 C23 3.3639 no 2_656
H74 C24 3.4288 no 2_656
H74 C25 3.2412 no 2_656
H74 H18B 3.2867 no 2_556
H74 H26C 3.3740 no 2_656
H74 H27A 3.3147 no 2_656
H75 C18 3.5961 no 2_556
H75 C24 3.1366 no 2_656
H75 C25 3.1361 no 2_656
H75 C29 3.1812 no 2_656
H75 C30 3.2913 no 2_656
H75 C52 3.1568 no 2_556
H75 H16B 3.4844 no .
H75 H18A 3.1813 no 2_556
H75 H18B 3.0940 no 2_556
H75 H29A 2.5460 no 2_656
H75 H29C 3.4775 no 2_656
H75 H30A 2.6091 no 2_656
H75 H39 3.3216 no 4_554
H75 H52 2.6071 no 2_556
H76 C39 3.5802 no 4_554
H76 C52 3.3526 no 2_556
H76 C70 3.5251 no 2_546
H76 H16B 3.3082 no .
H76 H34 3.5526 no 4_454
H76 H39 2.7326 no 4_554
H76 H52 2.4645 no 2_556
H76 H53 3.5657 no 2_556
H76 H70 2.7546 no 2_546
H76 H71 3.4532 no 2_546
H77 C70 3.3143 no 2_546
H77 C71 3.3583 no 2_546
H77 H17A 3.1354 no .
H77 H26B 3.3224 no 1_455
H77 H26C 3.4361 no 1_455
H77 H34 3.0876 no 4_454
H77 H70 2.7255 no 2_546
H77 H71 2.8194 no 2_546
H78 C17 3.5081 no .
H78 H17A 2.6670 no .
H78 H17B 3.5500 no .
H78 H19B 3.1931 no 2_556
